data_1560145
loop_
_publ_author_name
'Freeman, Lucas A.'
'Obi, Akachukwu D.'
'Machost, Haleigh R.'
'Molino, Andrew'
'Nichols, Asa W.'
'Dickie, Diane A.'
'Wilson, David J. D.'
'Machan, Charles W.'
'Gilliard, Robert J.'

_publ_section_title
;
 Soluble, crystalline, and thermally stable alkali CO2&#x2212; and
 carbonite (CO22&#x2212;) clusters supported by cyclic(alkyl)(amino)
 carbenes
;
_journal_issue 10
_journal_name_full 'Chemical Science'
_journal_page_first 3544
_journal_page_last 3550
_journal_paper_doi 10.1039/D0SC06851A
_journal_volume 12
_journal_year 2021
_chemical_absolute_configuration unk
_chemical_formula_sum 'C77 H121 Li6 N3 O8'
_chemical_formula_weight 1258.40
_chemical_properties_physical Air-sensitive,Moisture-sensitive
_space_group_crystal_system monoclinic
_space_group_IT_number 4
_space_group_name_Hall 'P 2yb'
_space_group_name_H-M_alt 'P 1 21 1'
_atom_sites_solution_hydrogens geom
_atom_sites_solution_primary dual
_audit_update_record
;
2020-03-19 deposited with the CCDC.	2021-01-22 downloaded from the CCDC.
;
_cell_angle_alpha 90
_cell_angle_beta 104.449(4)
_cell_angle_gamma 90
_cell_formula_units_Z 2
_cell_length_a 14.2409(17)
_cell_length_b 14.1749(17)
_cell_length_c 20.804(2)
_cell_measurement_reflns_used 9882
_cell_measurement_temperature 100.(2)
_cell_measurement_theta_max 25.4380
_cell_measurement_theta_min 2.4521
_cell_volume 4066.7(8)
_computing_cell_refinement 'SAINT V8.40A (Bruker Nano, Inc., 2019)'
_computing_data_collection 'Bruker Instrument Service v2017.5.0.0'
_computing_data_reduction 'SAINT V8.40A (Bruker Nano, Inc., 2019)'
_computing_structure_refinement 'SHELXL-2018/3 (Sheldrick, 2018)'
_computing_structure_solution 'SHELXT 2014/5 (Sheldrick, 2014)'
_diffrn_ambient_temperature 100.(2)
_diffrn_detector_area_resol_mean 8.3333
_diffrn_measured_fraction_theta_full 0.996
_diffrn_measured_fraction_theta_max 0.996
_diffrn_measurement_device_type 'Bruker Kappa APEXII Duo'
_diffrn_measurement_method '\w scans'
_diffrn_radiation_monochromator graphite
_diffrn_radiation_type 'Mo K\a'
_diffrn_radiation_wavelength 0.71073
_diffrn_reflns_av_R_equivalents 0.0793
_diffrn_reflns_av_unetI/netI 0.1018
_diffrn_reflns_limit_h_max 15
_diffrn_reflns_limit_h_min -17
_diffrn_reflns_limit_k_max 15
_diffrn_reflns_limit_k_min -17
_diffrn_reflns_limit_l_max 25
_diffrn_reflns_limit_l_min -25
_diffrn_reflns_number 58000
_diffrn_reflns_theta_full 25.76
_diffrn_reflns_theta_max 25.76
_diffrn_reflns_theta_min 1.01
_diffrn_source 'fine-focus sealed tube'
_exptl_absorpt_coefficient_mu 0.064
_exptl_absorpt_correction_T_max 0.99
_exptl_absorpt_correction_T_min 0.86
_exptl_absorpt_correction_type multi-scan
_exptl_absorpt_process_details
;
SADABS-2016/2 - Bruker AXS area detector scaling and absorption correction
;
_exptl_crystal_colour red
_exptl_crystal_density_diffrn 1.028
_exptl_crystal_density_method 'not measured'
_exptl_crystal_description block
_exptl_crystal_F_000 1372
_exptl_crystal_recrystallization_method 'Re-crystallisation from solvent: hexanes and THF'
_exptl_crystal_size_max 0.430
_exptl_crystal_size_mid 0.262
_exptl_crystal_size_min 0.148
_refine_diff_density_max 0.252
_refine_diff_density_min -0.262
_refine_ls_abs_structure_details
;

Flack x determined using 3082 quotients [(I+)-(I-)]/[(I+)+(I-)]
(Parsons, Flack and Wagner, Acta Cryst. B69 (2013) 249-259).
;
_refine_ls_abs_structure_Flack 0.1(6)
_refine_ls_extinction_coef 0.0096(11)
_refine_ls_extinction_method 'SHELXL-2018/3 (Sheldrick 2018)'
_refine_ls_goodness_of_fit_ref 1.019
_refine_ls_hydrogen_treatment constr
_refine_ls_matrix_type full
_refine_ls_number_parameters 876
_refine_ls_number_reflns 14941
_refine_ls_number_restraints 1
_refine_ls_restrained_S_all 1.019
_refine_ls_R_factor_all 0.1305
_refine_ls_R_factor_gt 0.0713
_refine_ls_shift/su_max 0.002
_refine_ls_shift/su_mean 0.000
_refine_ls_structure_factor_coef Fsqd
_refine_ls_weighting_details 'w=1/[\s^2^(Fo^2^)+(0.0797P)^2^+2.5408P] where P=(Fo^2^+2Fc^2^)/3'
_refine_ls_weighting_scheme calc
_refine_ls_wR_factor_gt 0.1594
_refine_ls_wR_factor_ref 0.1863
_reflns_number_gt 9446
_reflns_number_total 14941
_reflns_threshold_expression 'I > 2\s(I)'
_cod_data_source_file d0sc06851a2.cif
_cod_data_source_block 6
_cod_depositor_comments
;
The following automatic conversions were performed:

data item '_exptl_absorpt_correction_type' value 'Multi-Scan' was
changed to 'multi-scan' in accordance with the
/home/data/users/saulius/crontab/automatic-downloads/rss-feeds/RSC/lib/dictionaries/cif_core.dic
dictionary named 'cif_core.dic' version 2.4.2 last updated on
2011-04-26.

Automatic conversion script
Id: cif_fix_values 7556 2019-12-06 15:28:31Z antanas 

 Adding full bibliography for 1560139--1560146.cif.
;
_cod_original_sg_symbol_H-M 'P 21'
_cod_database_code 1560145

loop_
_space_group_symop_operation_xyz
'x, y, z'
'-x, y+1/2, -z'

loop_
_atom_site_type_symbol
_atom_site_label
_atom_site_fract_x
_atom_site_fract_y
_atom_site_fract_z
_atom_site_U_iso_or_equiv
_atom_site_adp_type
_atom_site_calc_flag
_atom_site_refinement_flags_adp
_atom_site_refinement_flags_occupancy
_atom_site_refinement_flags_posn
_atom_site_occupancy
_atom_site_disorder_assembly
_atom_site_disorder_group
Li Li1 0.2649(7) 0.4419(6) 0.7429(5) 0.034(2) Uani d . . . 1.0 . .
Li Li2 0.2154(8) 0.2754(7) 0.7234(5) 0.034(2) Uani d . . . 1.0 . .
Li Li3 0.3143(7) 0.5532(7) 0.6527(5) 0.033(2) Uani d . . . 1.0 . .
Li Li4 0.1778(8) 0.5698(7) 0.8340(5) 0.033(2) Uani d . . . 1.0 . .
Li Li5 0.4159(7) 0.5244(7) 0.7925(5) 0.033(2) Uani d . . . 1.0 . .
Li Li6 0.1008(7) 0.5106(7) 0.6947(5) 0.035(2) Uani d . . . 1.0 . .
O O1 0.3884(3) 0.4673(3) 0.71002(19) 0.0298(9) Uani d . . . 1.0 . .
O O2 0.3327(3) 0.3226(3) 0.7258(2) 0.0327(10) Uani d . . . 1.0 . .
O O3 0.1373(3) 0.3781(3) 0.73074(19) 0.0292(9) Uani d . . . 1.0 . .
O O4 0.0840(3) 0.4950(3) 0.78536(18) 0.0304(9) Uani d . . . 1.0 . .
O O5 0.2932(3) 0.5601(3) 0.80111(18) 0.0269(9) Uani d . . . 1.0 . .
O O6 0.2178(3) 0.5847(3) 0.69265(18) 0.0290(9) Uani d . . . 1.0 . .
O O7 0.5344(3) 0.4994(3) 0.8531(2) 0.0457(12) Uani d . . . 1.0 . .
O O8 -0.0062(3) 0.5029(3) 0.6164(2) 0.0416(11) Uani d . . . 1.0 . .
N N1 0.4987(4) 0.4004(3) 0.6244(2) 0.0284(11) Uani d . . . 1.0 . .
N N2 0.0149(3) 0.2412(3) 0.7808(2) 0.0311(12) Uani d . . . 1.0 . .
N N3 0.2168(3) 0.7205(3) 0.8452(2) 0.0268(11) Uani d . . . 1.0 . .
C C1 0.3920(4) 0.3733(4) 0.6992(3) 0.0297(14) Uani d . . . 1.0 . .
C C2 0.4488(4) 0.3369(4) 0.6603(3) 0.0279(13) Uani d . . . 1.0 . .
C C3 0.4751(4) 0.2350(4) 0.6490(3) 0.0327(14) Uani d . . . 1.0 . .
C C4 0.5251(5) 0.2439(4) 0.5921(3) 0.0332(15) Uani d . . . 1.0 . .
H H4A 0.478298 0.231099 0.54911 0.04 Uiso calc U . R 1.0 . .
H H4B 0.578844 0.197787 0.597984 0.04 Uiso calc U . R 1.0 . .
C C5 0.5651(4) 0.3459(4) 0.5930(3) 0.0314(14) Uani d . . . 1.0 . .
C C6 0.5610(5) 0.3798(4) 0.5231(3) 0.0361(15) Uani d . . . 1.0 . .
H H6A 0.494333 0.374729 0.495756 0.054 Uiso calc U . R 1.0 . .
H H6B 0.603867 0.340816 0.503904 0.054 Uiso calc U . R 1.0 . .
H H6C 0.58208 0.445757 0.524602 0.054 Uiso calc U . R 1.0 . .
C C7 0.6695(4) 0.3521(5) 0.6351(3) 0.0378(16) Uani d . . . 1.0 . .
H H7A 0.698252 0.411949 0.626153 0.057 Uiso calc U . R 1.0 . .
H H7B 0.707241 0.299522 0.623958 0.057 Uiso calc U . R 1.0 . .
H H7C 0.669993 0.348769 0.682263 0.057 Uiso calc U . R 1.0 . .
C C8 0.3863(5) 0.1702(4) 0.6286(3) 0.0401(16) Uani d . . . 1.0 . .
H H8A 0.351233 0.171505 0.664136 0.048 Uiso calc U . R 1.0 . .
H H8B 0.342168 0.196209 0.587954 0.048 Uiso calc U . R 1.0 . .
C C9 0.4084(6) 0.0672(5) 0.6154(4) 0.0523(19) Uani d . . . 1.0 . .
H H9A 0.444217 0.064696 0.58084 0.078 Uiso calc U . R 1.0 . .
H H9B 0.34744 0.032168 0.600514 0.078 Uiso calc U . R 1.0 . .
H H9C 0.447563 0.03876 0.656246 0.078 Uiso calc U . R 1.0 . .
C C10 0.5484(5) 0.1949(4) 0.7118(3) 0.0375(15) Uani d . . . 1.0 . .
H H10A 0.575297 0.135113 0.69939 0.045 Uiso calc U . R 1.0 . .
H H10B 0.602931 0.239948 0.725197 0.045 Uiso calc U . R 1.0 . .
C C11 0.5079(5) 0.1759(4) 0.7721(3) 0.0389(16) Uani d . . . 1.0 . .
H H11A 0.458577 0.126197 0.761282 0.058 Uiso calc U . R 1.0 . .
H H11B 0.478559 0.2337 0.784102 0.058 Uiso calc U . R 1.0 . .
H H11C 0.56049 0.15554 0.809574 0.058 Uiso calc U . R 1.0 . .
C C12 0.4463(4) 0.4810(4) 0.5923(3) 0.0290(13) Uani d . . . 1.0 . .
C C13 0.3513(4) 0.4752(4) 0.5513(3) 0.0332(14) Uani d . . . 1.0 . .
C C14 0.3002(5) 0.5570(5) 0.5292(3) 0.0386(16) Uani d . . . 1.0 . .
H H14 0.235632 0.552038 0.502591 0.046 Uiso calc U . R 1.0 . .
C C15 0.3396(5) 0.6447(5) 0.5445(3) 0.0455(18) Uani d . . . 1.0 . .
H H15 0.302588 0.699805 0.529663 0.055 Uiso calc U . R 1.0 . .
C C16 0.4358(5) 0.6516(4) 0.5826(3) 0.0393(16) Uani d . . . 1.0 . .
H H16 0.465006 0.711893 0.592132 0.047 Uiso calc U . R 1.0 . .
C C17 0.4888(4) 0.5710(4) 0.6064(3) 0.0323(14) Uani d . . . 1.0 . .
C C18 0.5907(4) 0.5831(4) 0.6505(3) 0.0352(15) Uani d . . . 1.0 . .
H H18 0.615984 0.519273 0.666559 0.042 Uiso calc U . R 1.0 . .
C C19 0.5932(5) 0.6447(5) 0.7112(3) 0.0461(17) Uani d . . . 1.0 . .
H H19A 0.578464 0.710145 0.69708 0.069 Uiso calc U . R 1.0 . .
H H19B 0.657799 0.641556 0.741737 0.069 Uiso calc U . R 1.0 . .
H H19C 0.54482 0.621861 0.733778 0.069 Uiso calc U . R 1.0 . .
C C20 0.6580(5) 0.6248(5) 0.6109(4) 0.0517(19) Uani d . . . 1.0 . .
H H20A 0.65029 0.589856 0.569309 0.077 Uiso calc U . R 1.0 . .
H H20B 0.725362 0.620117 0.637048 0.077 Uiso calc U . R 1.0 . .
H H20C 0.641366 0.691261 0.60108 0.077 Uiso calc U . R 1.0 . .
C C21 0.3013(5) 0.3812(5) 0.5263(3) 0.0393(16) Uani d . . . 1.0 . .
H H21 0.349175 0.329597 0.542838 0.047 Uiso calc U . R 1.0 . .
C C22 0.2743(6) 0.3768(6) 0.4510(3) 0.056(2) Uani d . . . 1.0 . .
H H22A 0.228391 0.427479 0.433195 0.083 Uiso calc U . R 1.0 . .
H H22B 0.244268 0.315645 0.436471 0.083 Uiso calc U . R 1.0 . .
H H22C 0.332784 0.384343 0.434748 0.083 Uiso calc U . R 1.0 . .
C C23 0.2128(5) 0.3627(5) 0.5541(4) 0.0512(19) Uani d . . . 1.0 . .
H H23A 0.232106 0.366472 0.60265 0.077 Uiso calc U . R 1.0 . .
H H23B 0.187015 0.299624 0.54064 0.077 Uiso calc U . R 1.0 . .
H H23C 0.162832 0.410044 0.536712 0.077 Uiso calc U . R 1.0 . .
C C24 0.0814(4) 0.4024(4) 0.7739(3) 0.0260(13) Uani d . . . 1.0 . .
C C25 0.0266(4) 0.3417(4) 0.7979(3) 0.0268(13) Uani d . . . 1.0 . .
C C26 -0.0390(4) 0.3650(4) 0.8437(3) 0.0314(14) Uani d . . . 1.0 . .
C C27 -0.0628(5) 0.2676(5) 0.8665(3) 0.0399(16) Uani d . . . 1.0 . .
H H27A -0.129046 0.267467 0.873552 0.048 Uiso calc U . R 1.0 . .
H H27B -0.016462 0.250903 0.908889 0.048 Uiso calc U . R 1.0 . .
C C28 -0.0562(4) 0.1957(4) 0.8128(3) 0.0384(16) Uani d . . . 1.0 . .
C C29 -0.0245(5) 0.0993(5) 0.8417(4) 0.0512(19) Uani d . . . 1.0 . .
H H29A -0.014328 0.057525 0.806534 0.077 Uiso calc U . R 1.0 . .
H H29B -0.074795 0.072792 0.861033 0.077 Uiso calc U . R 1.0 . .
H H29C 0.036179 0.105353 0.876271 0.077 Uiso calc U . R 1.0 . .
C C30 -0.1576(5) 0.1833(5) 0.7620(4) 0.053(2) Uani d . . . 1.0 . .
H H30A -0.176626 0.242874 0.738386 0.08 Uiso calc U . R 1.0 . .
H H30B -0.206119 0.165613 0.785921 0.08 Uiso calc U . R 1.0 . .
H H30C -0.153243 0.133794 0.73 0.08 Uiso calc U . R 1.0 . .
C C31 -0.1357(5) 0.4147(5) 0.8072(4) 0.0458(18) Uani d . . . 1.0 . .
H H31A -0.163656 0.379384 0.765768 0.055 Uiso calc U . R 1.0 . .
H H31B -0.181802 0.409295 0.835554 0.055 Uiso calc U . R 1.0 . .
C C32 -0.1296(5) 0.5182(5) 0.7892(4) 0.0444(17) Uani d . . . 1.0 . .
H H32A -0.100487 0.554443 0.829305 0.067 Uiso calc U . R 1.0 . .
H H32B -0.194852 0.54227 0.76919 0.067 Uiso calc U . R 1.0 . .
H H32C -0.089441 0.524559 0.757373 0.067 Uiso calc U . R 1.0 . .
C C33 0.0129(5) 0.4235(5) 0.9039(3) 0.0448(17) Uani d . . . 1.0 . .
H H33A 0.029342 0.485673 0.888107 0.054 Uiso calc U . R 1.0 . .
H H33B 0.074531 0.391571 0.925496 0.054 Uiso calc U . R 1.0 . .
C C34 -0.0449(6) 0.4397(6) 0.9566(4) 0.058(2) Uani d . . . 1.0 . .
H H34A -0.105713 0.472246 0.936245 0.088 Uiso calc U . R 1.0 . .
H H34B -0.006373 0.478379 0.992755 0.088 Uiso calc U . R 1.0 . .
H H34C -0.05915 0.378781 0.974349 0.088 Uiso calc U . R 1.0 . .
C C35 0.0901(4) 0.1882(4) 0.7654(3) 0.0277(14) Uani d . . . 1.0 . .
C C36 0.0750(5) 0.1493(4) 0.7009(3) 0.0363(16) Uani d . . . 1.0 . .
C C37 0.1464(5) 0.0963(4) 0.6841(3) 0.0383(16) Uani d . . . 1.0 . .
H H37 0.135021 0.070198 0.640796 0.046 Uiso calc U . R 1.0 . .
C C38 0.2343(5) 0.0803(4) 0.7293(3) 0.0373(15) Uani d . . . 1.0 . .
H H38 0.282745 0.042843 0.717424 0.045 Uiso calc U . R 1.0 . .
C C39 0.2505(5) 0.1194(4) 0.7913(3) 0.0309(14) Uani d . . . 1.0 . .
H H39 0.311714 0.110066 0.82174 0.037 Uiso calc U . R 1.0 . .
C C40 0.1802(4) 0.1724(4) 0.8113(3) 0.0276(14) Uani d . . . 1.0 . .
C C41 0.2059(4) 0.2122(4) 0.8807(3) 0.0306(14) Uani d . . . 1.0 . .
H H41 0.144962 0.23713 0.890122 0.037 Uiso calc U . R 1.0 . .
C C42 0.2765(5) 0.2935(4) 0.8869(3) 0.0383(16) Uani d . . . 1.0 . .
H H42A 0.331857 0.27409 0.869938 0.057 Uiso calc U . R 1.0 . .
H H42B 0.299276 0.311725 0.933607 0.057 Uiso calc U . R 1.0 . .
H H42C 0.243979 0.347281 0.86102 0.057 Uiso calc U . R 1.0 . .
C C43 0.2468(5) 0.1360(5) 0.9329(3) 0.0431(17) Uani d . . . 1.0 . .
H H43A 0.197411 0.087546 0.93188 0.065 Uiso calc U . R 1.0 . .
H H43B 0.264975 0.164926 0.977062 0.065 Uiso calc U . R 1.0 . .
H H43C 0.304105 0.107155 0.922958 0.065 Uiso calc U . R 1.0 . .
C C44 -0.0178(5) 0.1676(5) 0.6483(3) 0.0414(17) Uani d . . . 1.0 . .
H H44 -0.059925 0.209059 0.668197 0.05 Uiso calc U . R 1.0 . .
C C45 -0.0732(6) 0.0765(6) 0.6255(4) 0.067(2) Uani d . . . 1.0 . .
H H45A -0.038766 0.039874 0.598579 0.1 Uiso calc U . R 1.0 . .
H H45B -0.138448 0.091753 0.598925 0.1 Uiso calc U . R 1.0 . .
H H45C -0.077821 0.039447 0.664345 0.1 Uiso calc U . R 1.0 . .
C C46 0.0031(6) 0.2200(6) 0.5883(3) 0.059(2) Uani d . . . 1.0 . .
H H46A 0.038555 0.278403 0.60351 0.089 Uiso calc U . R 1.0 . .
H H46B -0.058224 0.235116 0.556453 0.089 Uiso calc U . R 1.0 . .
H H46C 0.042352 0.179656 0.566954 0.089 Uiso calc U . R 1.0 . .
C C47 0.2397(4) 0.6180(4) 0.7548(3) 0.0246(13) Uani d . . . 1.0 . .
C C48 0.2049(4) 0.7004(4) 0.7737(3) 0.0292(14) Uani d . . . 1.0 . .
C C49 0.1316(4) 0.7690(4) 0.7307(3) 0.0339(15) Uani d . . . 1.0 . .
C C50 0.1133(4) 0.8385(4) 0.7836(3) 0.0324(14) Uani d . . . 1.0 . .
H H50A 0.153646 0.895663 0.784836 0.039 Uiso calc U . R 1.0 . .
H H50B 0.044326 0.857826 0.772272 0.039 Uiso calc U . R 1.0 . .
C C51 0.1390(4) 0.7899(4) 0.8508(3) 0.0335(15) Uani d . . . 1.0 . .
C C52 0.0506(5) 0.7375(5) 0.8634(4) 0.0441(17) Uani d . . . 1.0 . .
H H52A 0.033327 0.684994 0.831989 0.066 Uiso calc U . R 1.0 . .
H H52B -0.004327 0.781143 0.857222 0.066 Uiso calc U . R 1.0 . .
H H52C 0.066464 0.713054 0.908849 0.066 Uiso calc U . R 1.0 . .
C C53 0.1737(5) 0.8607(5) 0.9059(3) 0.0469(18) Uani d . . . 1.0 . .
H H53A 0.193607 0.82751 0.948448 0.07 Uiso calc U . R 1.0 . .
H H53B 0.120928 0.904567 0.907058 0.07 Uiso calc U . R 1.0 . .
H H53C 0.228888 0.895895 0.897911 0.07 Uiso calc U . R 1.0 . .
C C54 0.1716(6) 0.8291(5) 0.6795(3) 0.0473(18) Uani d . . . 1.0 . .
H H54A 0.124806 0.880726 0.663291 0.057 Uiso calc U . R 1.0 . .
H H54B 0.232993 0.858862 0.70403 0.057 Uiso calc U . R 1.0 . .
C C55 0.1904(7) 0.7803(6) 0.6202(4) 0.071(2) Uani d . . . 1.0 . .
H H55A 0.210401 0.826717 0.591343 0.106 Uiso calc U . R 1.0 . .
H H55B 0.131134 0.748538 0.595665 0.106 Uiso calc U . R 1.0 . .
H H55C 0.242062 0.733515 0.634754 0.106 Uiso calc U . R 1.0 . .
C C56 0.0400(4) 0.7150(5) 0.6949(3) 0.0396(16) Uani d . . . 1.0 . .
H H56A 0.017399 0.677493 0.728284 0.048 Uiso calc U . R 1.0 . .
H H56B 0.05784 0.670123 0.663507 0.048 Uiso calc U . R 1.0 . .
C C57 -0.0466(6) 0.7765(6) 0.6557(4) 0.072(3) Uani d . . . 1.0 . .
H H57A -0.030719 0.802979 0.616214 0.108 Uiso calc U . R 1.0 . .
H H57B -0.058645 0.827913 0.684149 0.108 Uiso calc U . R 1.0 . .
H H57C -0.104835 0.737193 0.642213 0.108 Uiso calc U . R 1.0 . .
C C58 0.3107(4) 0.7243(4) 0.8927(3) 0.0261(13) Uani d . . . 1.0 . .
C C59 0.3895(4) 0.7758(4) 0.8812(3) 0.0305(14) Uani d . . . 1.0 . .
C C60 0.4772(5) 0.7712(4) 0.9280(3) 0.0388(16) Uani d . . . 1.0 . .
H H60 0.532194 0.801045 0.918898 0.047 Uiso calc U . R 1.0 . .
C C61 0.4878(5) 0.7248(5) 0.9873(3) 0.0433(17) Uani d . . . 1.0 . .
H H61 0.548135 0.725938 1.019559 0.052 Uiso calc U . R 1.0 . .
C C62 0.4110(5) 0.6772(4) 0.9994(3) 0.0373(16) Uani d . . . 1.0 . .
H H62 0.418198 0.645539 1.040592 0.045 Uiso calc U . R 1.0 . .
C C63 0.3214(4) 0.6741(4) 0.9523(3) 0.0303(14) Uani d . . . 1.0 . .
C C64 0.2434(5) 0.6129(4) 0.9682(3) 0.0357(15) Uani d . . . 1.0 . .
H H64 0.184009 0.619231 0.930765 0.043 Uiso calc U . R 1.0 . .
C C65 0.2747(5) 0.5095(4) 0.9717(3) 0.0426(17) Uani d . . . 1.0 . .
H H65A 0.287888 0.490924 0.92945 0.064 Uiso calc U . R 1.0 . .
H H65B 0.222844 0.469923 0.980418 0.064 Uiso calc U . R 1.0 . .
H H65C 0.333585 0.501412 1.007602 0.064 Uiso calc U . R 1.0 . .
C C66 0.2157(6) 0.6409(5) 1.0326(3) 0.0527(19) Uani d . . . 1.0 . .
H H66A 0.272175 0.633448 1.070428 0.079 Uiso calc U . R 1.0 . .
H H66B 0.162995 0.600243 1.038834 0.079 Uiso calc U . R 1.0 . .
H H66C 0.194334 0.706836 1.029663 0.079 Uiso calc U . R 1.0 . .
C C67 0.3832(4) 0.8359(4) 0.8200(3) 0.0334(15) Uani d . . . 1.0 . .
H H67 0.313054 0.84522 0.797624 0.04 Uiso calc U . R 1.0 . .
C C68 0.4313(5) 0.7877(5) 0.7706(3) 0.0450(17) Uani d . . . 1.0 . .
H H68A 0.498849 0.772721 0.79266 0.068 Uiso calc U . R 1.0 . .
H H68B 0.429466 0.83001 0.733077 0.068 Uiso calc U . R 1.0 . .
H H68C 0.396372 0.72933 0.754449 0.068 Uiso calc U . R 1.0 . .
C C69 0.4287(5) 0.9336(4) 0.8385(4) 0.0478(18) Uani d . . . 1.0 . .
H H69A 0.400676 0.962344 0.87234 0.072 Uiso calc U . R 1.0 . .
H H69B 0.415581 0.973787 0.798998 0.072 Uiso calc U . R 1.0 . .
H H69C 0.498939 0.926814 0.856129 0.072 Uiso calc U . R 1.0 . .
C C70 0.6043(5) 0.4387(5) 0.8326(4) 0.0445(17) Uani d . . . 1.0 . .
H H70A 0.658937 0.476247 0.824612 0.053 Uiso calc U . R 1.0 . .
H H70B 0.573244 0.403949 0.791539 0.053 Uiso calc U . R 1.0 . .
C C71 0.6390(5) 0.3716(6) 0.8898(4) 0.055(2) Uani d . . . 1.0 . .
H H71A 0.595189 0.316612 0.885958 0.066 Uiso calc U . R 1.0 . .
H H71B 0.705455 0.349042 0.891672 0.066 Uiso calc U . R 1.0 . .
C C72 0.6373(6) 0.4293(5) 0.9492(4) 0.057(2) Uani d . . . 1.0 . .
H H72A 0.696535 0.468295 0.963329 0.069 Uiso calc U . R 1.0 . .
H H72B 0.630565 0.389131 0.986695 0.069 Uiso calc U . R 1.0 . .
C C73 0.5487(7) 0.4896(8) 0.9239(4) 0.082(3) Uani d . . . 1.0 . .
H H73A 0.491352 0.459511 0.934055 0.098 Uiso calc U . R 1.0 . .
H H73B 0.558164 0.552368 0.945457 0.098 Uiso calc U . R 1.0 . .
C C74 -0.0193(5) 0.5426(5) 0.5518(3) 0.0440(17) Uani d . . . 1.0 . .
H H74A 0.043598 0.551601 0.54044 0.053 Uiso calc U P R 0.791(12) A 1
H H74B -0.05354 0.603922 0.548268 0.053 Uiso calc U P R 0.791(12) A 1
H H74C 0.016978 0.505486 0.525625 0.053 Uiso calc U P R 0.209(12) A 2
H H74D 0.005012 0.608305 0.555076 0.053 Uiso calc U P R 0.209(12) A 2
C C76 -0.1497(6) 0.4401(7) 0.5475(3) 0.060(2) Uani d . . . 1.0 . .
H H76A -0.168037 0.373 0.539516 0.072 Uiso calc U P R 0.791(12) A 1
H H76B -0.209201 0.47922 0.53615 0.072 Uiso calc U P R 0.791(12) A 1
H H76C -0.21997 0.430673 0.542956 0.072 Uiso calc U P R 0.209(12) A 2
H H76D -0.123292 0.386711 0.526928 0.072 Uiso calc U P R 0.209(12) A 2
C C77 -0.0949(5) 0.4557(5) 0.6187(3) 0.0459(18) Uani d . . . 1.0 . .
H H77A -0.13333 0.495087 0.642072 0.055 Uiso calc U . R 1.0 . .
H H77B -0.080727 0.394614 0.642267 0.055 Uiso calc U . R 1.0 . .
C C75 -0.0802(7) 0.4695(8) 0.5077(4) 0.050(3) Uani d . P . 0.791(12) A 1
H H75A -0.114726 0.496831 0.464516 0.06 Uiso calc U P R 0.791(12) A 1
H H75B -0.040164 0.415642 0.499934 0.06 Uiso calc U P R 0.791(12) A 1
C C75A -0.127(3) 0.541(3) 0.5183(16) 0.050(3) Uani d . P . 0.209(12) A 2
H H75C -0.139796 0.540447 0.469235 0.06 Uiso calc U P R 0.209(12) A 2
H H75D -0.162388 0.593292 0.532862 0.06 Uiso calc U P R 0.209(12) A 2

loop_
_atom_site_aniso_label
_atom_site_aniso_U_11
_atom_site_aniso_U_22
_atom_site_aniso_U_33
_atom_site_aniso_U_12
_atom_site_aniso_U_13
_atom_site_aniso_U_23
Li1 0.037(6) 0.015(5) 0.049(6) 0.005(4) 0.009(5) 0.005(4)
Li2 0.040(6) 0.021(5) 0.043(6) -0.002(4) 0.015(5) -0.005(5)
Li3 0.038(6) 0.027(5) 0.034(5) 0.000(4) 0.004(5) 0.001(4)
Li4 0.045(6) 0.022(5) 0.029(5) -0.006(5) 0.007(5) -0.003(4)
Li5 0.038(6) 0.025(5) 0.035(6) 0.004(4) 0.006(5) 0.000(4)
Li6 0.031(6) 0.030(6) 0.048(6) 0.001(4) 0.018(5) 0.005(5)
O1 0.034(2) 0.019(2) 0.036(2) 0.0046(17) 0.0079(19) 0.0015(17)
O2 0.038(2) 0.021(2) 0.043(2) -0.0031(18) 0.016(2) 0.0020(18)
O3 0.033(2) 0.020(2) 0.035(2) 0.0002(17) 0.0093(19) 0.0006(17)
O4 0.032(2) 0.022(2) 0.036(2) -0.0016(17) 0.0068(19) 0.0008(18)
O5 0.030(2) 0.021(2) 0.028(2) 0.0002(17) 0.0027(17) 0.0005(17)
O6 0.032(2) 0.023(2) 0.028(2) 0.0028(17) -0.0005(18) -0.0009(17)
O7 0.035(3) 0.057(3) 0.042(3) 0.016(2) 0.002(2) -0.006(2)
O8 0.045(3) 0.038(3) 0.039(3) -0.008(2) 0.003(2) 0.006(2)
N1 0.038(3) 0.021(3) 0.027(3) 0.002(2) 0.010(2) 0.001(2)
N2 0.029(3) 0.023(3) 0.041(3) -0.005(2) 0.008(2) 0.002(2)
N3 0.026(3) 0.022(3) 0.031(3) 0.005(2) 0.004(2) -0.004(2)
C1 0.038(4) 0.020(3) 0.029(3) 0.001(3) 0.005(3) 0.000(3)
C2 0.030(3) 0.027(3) 0.029(3) -0.002(3) 0.011(3) 0.000(3)
C3 0.038(4) 0.021(3) 0.039(3) 0.003(3) 0.010(3) 0.001(3)
C4 0.038(4) 0.028(3) 0.033(3) 0.003(3) 0.009(3) -0.003(3)
C5 0.035(4) 0.028(3) 0.032(3) 0.006(3) 0.009(3) -0.002(3)
C6 0.045(4) 0.030(3) 0.037(4) 0.005(3) 0.016(3) -0.002(3)
C7 0.035(4) 0.032(4) 0.048(4) 0.000(3) 0.012(3) -0.005(3)
C8 0.047(4) 0.028(4) 0.043(4) -0.003(3) 0.008(3) -0.007(3)
C9 0.060(5) 0.034(4) 0.066(5) -0.006(4) 0.021(4) -0.016(4)
C10 0.042(4) 0.025(3) 0.046(4) 0.004(3) 0.013(3) 0.002(3)
C11 0.048(4) 0.027(3) 0.041(4) 0.006(3) 0.009(3) 0.005(3)
C12 0.027(3) 0.032(3) 0.028(3) 0.006(3) 0.006(3) 0.000(3)
C13 0.037(4) 0.037(4) 0.026(3) 0.002(3) 0.008(3) 0.000(3)
C14 0.039(4) 0.044(4) 0.029(3) 0.006(3) 0.002(3) 0.009(3)
C15 0.054(5) 0.042(4) 0.042(4) 0.019(4) 0.014(4) 0.015(3)
C16 0.051(4) 0.025(3) 0.043(4) 0.002(3) 0.015(3) 0.007(3)
C17 0.035(4) 0.032(3) 0.031(3) 0.002(3) 0.010(3) 0.007(3)
C18 0.028(3) 0.028(3) 0.050(4) -0.007(3) 0.010(3) 0.005(3)
C19 0.052(4) 0.033(4) 0.052(4) -0.002(3) 0.010(4) -0.001(3)
C20 0.053(5) 0.039(4) 0.069(5) -0.001(3) 0.026(4) 0.003(4)
C21 0.036(4) 0.033(4) 0.047(4) 0.003(3) 0.006(3) -0.008(3)
C22 0.050(5) 0.062(5) 0.046(4) 0.009(4) -0.005(4) -0.011(4)
C23 0.041(4) 0.051(5) 0.058(5) -0.002(3) 0.006(4) -0.004(4)
C24 0.028(3) 0.023(3) 0.024(3) -0.001(2) 0.003(3) 0.002(2)
C25 0.030(3) 0.021(3) 0.027(3) 0.000(2) 0.003(3) 0.005(2)
C26 0.029(3) 0.027(3) 0.039(4) 0.003(3) 0.011(3) 0.007(3)
C27 0.033(4) 0.044(4) 0.045(4) -0.004(3) 0.015(3) 0.006(3)
C28 0.028(3) 0.034(4) 0.054(4) -0.012(3) 0.013(3) 0.009(3)
C29 0.053(5) 0.038(4) 0.065(5) -0.005(3) 0.018(4) 0.012(3)
C30 0.040(4) 0.044(4) 0.072(5) -0.007(3) 0.007(4) -0.005(4)
C31 0.036(4) 0.046(4) 0.059(5) 0.008(3) 0.017(3) 0.016(4)
C32 0.040(4) 0.039(4) 0.054(4) 0.015(3) 0.011(3) 0.013(3)
C33 0.055(5) 0.044(4) 0.039(4) -0.006(3) 0.019(3) -0.003(3)
C34 0.076(6) 0.059(5) 0.049(5) 0.007(4) 0.033(4) -0.004(4)
C35 0.030(3) 0.015(3) 0.037(4) -0.001(2) 0.005(3) 0.003(3)
C36 0.047(4) 0.022(3) 0.037(4) -0.010(3) 0.004(3) 0.005(3)
C37 0.054(4) 0.023(3) 0.039(4) -0.010(3) 0.013(3) -0.008(3)
C38 0.048(4) 0.021(3) 0.042(4) 0.000(3) 0.010(3) -0.003(3)
C39 0.036(4) 0.020(3) 0.035(4) -0.001(3) 0.007(3) 0.003(3)
C40 0.036(4) 0.016(3) 0.030(3) -0.002(2) 0.005(3) 0.002(2)
C41 0.030(3) 0.027(3) 0.033(3) 0.004(3) 0.005(3) -0.001(3)
C42 0.045(4) 0.031(4) 0.035(4) -0.003(3) 0.005(3) -0.001(3)
C43 0.054(4) 0.033(4) 0.037(4) 0.000(3) 0.001(3) 0.005(3)
C44 0.043(4) 0.043(4) 0.034(4) -0.007(3) 0.002(3) 0.004(3)
C45 0.073(6) 0.062(5) 0.051(5) -0.028(5) -0.010(4) -0.015(4)
C46 0.065(5) 0.063(5) 0.040(4) -0.010(4) -0.006(4) 0.007(4)
C47 0.029(3) 0.016(3) 0.027(3) -0.004(2) 0.004(3) 0.002(2)
C48 0.028(3) 0.022(3) 0.033(3) -0.005(2) 0.000(3) 0.002(3)
C49 0.040(4) 0.019(3) 0.040(4) 0.005(3) 0.004(3) 0.002(3)
C50 0.027(3) 0.023(3) 0.045(4) 0.004(3) 0.004(3) 0.000(3)
C51 0.032(3) 0.024(3) 0.045(4) 0.004(3) 0.009(3) -0.009(3)
C52 0.037(4) 0.037(4) 0.061(5) 0.008(3) 0.017(3) -0.001(3)
C53 0.058(5) 0.028(4) 0.054(5) 0.012(3) 0.012(4) -0.010(3)
C54 0.056(5) 0.045(4) 0.040(4) 0.010(4) 0.010(4) 0.007(3)
C55 0.100(7) 0.047(5) 0.072(6) 0.013(5) 0.034(5) 0.013(4)
C56 0.034(4) 0.035(4) 0.040(4) 0.011(3) -0.009(3) -0.004(3)
C57 0.050(5) 0.049(5) 0.090(6) 0.014(4) -0.035(5) -0.014(4)
C58 0.027(3) 0.015(3) 0.034(3) 0.001(2) 0.002(3) -0.004(3)
C59 0.032(4) 0.018(3) 0.037(4) 0.003(3) 0.002(3) -0.003(3)
C60 0.032(4) 0.028(3) 0.054(4) 0.004(3) 0.005(3) 0.000(3)
C61 0.040(4) 0.035(4) 0.044(4) -0.004(3) -0.009(3) 0.003(3)
C62 0.046(4) 0.029(3) 0.031(3) -0.002(3) -0.001(3) 0.002(3)
C63 0.036(4) 0.024(3) 0.029(3) 0.000(3) 0.005(3) -0.007(3)
C64 0.046(4) 0.030(3) 0.030(3) -0.006(3) 0.009(3) -0.004(3)
C65 0.051(4) 0.032(4) 0.040(4) -0.001(3) 0.003(3) 0.001(3)
C66 0.073(5) 0.045(4) 0.045(4) -0.009(4) 0.023(4) -0.007(3)
C67 0.029(3) 0.028(3) 0.044(4) -0.001(3) 0.011(3) 0.000(3)
C68 0.046(4) 0.047(4) 0.044(4) -0.004(3) 0.016(3) 0.004(3)
C69 0.049(4) 0.029(4) 0.066(5) 0.000(3) 0.015(4) 0.010(3)
C70 0.039(4) 0.046(4) 0.053(4) 0.016(3) 0.020(3) 0.009(3)
C71 0.043(4) 0.054(5) 0.070(5) 0.014(4) 0.018(4) 0.015(4)
C72 0.055(5) 0.049(5) 0.058(5) -0.003(4) -0.006(4) 0.008(4)
C73 0.082(6) 0.118(8) 0.035(4) 0.048(6) -0.003(4) -0.012(5)
C74 0.045(4) 0.047(4) 0.036(4) -0.004(3) 0.002(3) 0.008(3)
C76 0.045(5) 0.098(7) 0.037(4) -0.016(4) 0.009(4) 0.009(4)
C77 0.039(4) 0.060(5) 0.038(4) -0.018(3) 0.009(3) -0.008(3)
C75 0.054(6) 0.068(7) 0.028(4) -0.015(5) 0.009(4) -0.001(4)
C75A 0.054(6) 0.068(7) 0.028(4) -0.015(5) 0.009(4) -0.001(4)

loop_
_atom_type_symbol
_atom_type_description
_atom_type_scat_dispersion_real
_atom_type_scat_dispersion_imag
_atom_type_scat_source
C C 0.0033 0.0016 'International Tables Vol C Tables 4.2.6.8 and 6.1.1.4'
H H 0.0000 0.0000 'International Tables Vol C Tables 4.2.6.8 and 6.1.1.4'
Li Li -0.0003 0.0001 'International Tables Vol C Tables 4.2.6.8 and 6.1.1.4'
N N 0.0061 0.0033 'International Tables Vol C Tables 4.2.6.8 and 6.1.1.4'
O O 0.0106 0.0060 'International Tables Vol C Tables 4.2.6.8 and 6.1.1.4'

loop_
_geom_angle_atom_site_label_1
_geom_angle_atom_site_label_2
_geom_angle_atom_site_label_3
_geom_angle_site_symmetry_1
_geom_angle_site_symmetry_3
_geom_angle
_geom_angle_publ_flag
O3 Li1 O2 . . 93.4(4) ?
O3 Li1 O5 . . 119.1(5) ?
O2 Li1 O5 . . 139.1(6) ?
O3 Li1 O1 . . 149.5(6) ?
O2 Li1 O1 . . 66.8(3) ?
O5 Li1 O1 . . 89.7(4) ?
O3 Li1 O6 . . 100.9(4) ?
O2 Li1 O6 . . 139.0(6) ?
O5 Li1 O6 . . 62.7(3) ?
O1 Li1 O6 . . 82.7(4) ?
O3 Li1 C1 . . 121.0(5) ?
O2 Li1 C1 . . 33.3(2) ?
O5 Li1 C1 . . 119.7(5) ?
O1 Li1 C1 . . 33.9(2) ?
O6 Li1 C1 . . 110.1(4) ?
O3 Li1 Li5 . . 162.3(6) ?
O2 Li1 Li5 . . 93.8(5) ?
O5 Li1 Li5 . . 48.3(3) ?
O1 Li1 Li5 . . 47.5(3) ?
O6 Li1 Li5 . . 84.1(4) ?
C1 Li1 Li5 . . 71.9(4) ?
O3 Li1 Li2 . . 47.9(3) ?
O2 Li1 Li2 . . 45.6(3) ?
O5 Li1 Li2 . . 152.3(6) ?
O1 Li1 Li2 . . 110.1(5) ?
O6 Li1 Li2 . . 136.8(5) ?
C1 Li1 Li2 . . 76.3(4) ?
Li5 Li1 Li2 . . 135.5(5) ?
O3 Li1 Li6 . . 52.6(3) ?
O2 Li1 Li6 . . 134.1(6) ?
O5 Li1 Li6 . . 86.8(4) ?
O1 Li1 Li6 . . 125.9(5) ?
O6 Li1 Li6 . . 48.5(3) ?
C1 Li1 Li6 . . 135.8(5) ?
Li5 Li1 Li6 . . 128.3(5) ?
Li2 Li1 Li6 . . 96.2(5) ?
O3 Li1 C47 . . 108.2(4) ?
O2 Li1 C47 . . 157.4(5) ?
O5 Li1 C47 . . 31.9(2) ?
O1 Li1 C47 . . 90.8(4) ?
O6 Li1 C47 . . 31.57(19) ?
C1 Li1 C47 . . 124.6(4) ?
Li5 Li1 C47 . . 67.6(4) ?
Li2 Li1 C47 . . 156.0(5) ?
Li6 Li1 C47 . . 61.0(3) ?
O3 Li1 Li3 . . 124.8(5) ?
O2 Li1 Li3 . . 98.6(5) ?
O5 Li1 Li3 . . 83.4(4) ?
O1 Li1 Li3 . . 43.4(3) ?
O6 Li1 Li3 . . 42.3(3) ?
C1 Li1 Li3 . . 67.8(4) ?
Li5 Li1 Li3 . . 69.9(4) ?
Li2 Li1 Li3 . . 124.3(5) ?
Li6 Li1 Li3 . . 82.7(4) ?
C47 Li1 Li3 . . 63.7(3) ?
O3 Li1 Li4 . . 81.5(4) ?
O2 Li1 Li4 . . 151.5(5) ?
O5 Li1 Li4 . . 37.7(3) ?
O1 Li1 Li4 . . 127.1(5) ?
O6 Li1 Li4 . . 69.3(3) ?
C1 Li1 Li4 . . 156.2(5) ?
Li5 Li1 Li4 . . 84.6(4) ?
Li2 Li1 Li4 . . 121.3(5) ?
Li6 Li1 Li4 . . 62.6(4) ?
C47 Li1 Li4 . . 43.8(3) ?
Li3 Li1 Li4 . . 107.4(4) ?
O2 Li2 O3 . . 106.2(5) ?
O2 Li2 Li1 . . 53.9(4) ?
O3 Li2 Li1 . . 52.5(4) ?
O2 Li2 C40 . . 123.9(5) ?
O3 Li2 C40 . . 99.4(5) ?
Li1 Li2 C40 . . 122.8(5) ?
O2 Li2 C35 . . 156.6(6) ?
O3 Li2 C35 . . 82.2(4) ?
Li1 Li2 C35 . . 127.9(5) ?
C40 Li2 C35 . . 32.9(2) ?
O2 Li2 C39 . . 104.5(5) ?
O3 Li2 C39 . . 131.1(5) ?
Li1 Li2 C39 . . 135.6(5) ?
C40 Li2 C39 . . 31.7(2) ?
C35 Li2 C39 . . 56.5(3) ?
O2 Li2 C36 . . 157.0(5) ?
O3 Li2 C36 . . 95.9(4) ?
Li1 Li2 C36 . . 148.3(5) ?
C40 Li2 C36 . . 56.6(3) ?
C35 Li2 C36 . . 31.9(2) ?
C39 Li2 C36 . . 63.6(3) ?
O2 Li2 C37 . . 127.7(5) ?
O3 Li2 C37 . . 124.4(5) ?
Li1 Li2 C37 . . 172.1(5) ?
C40 Li2 C37 . . 63.7(3) ?
C35 Li2 C37 . . 54.5(3) ?
C39 Li2 C37 . . 52.3(3) ?
C36 Li2 C37 . . 29.4(2) ?
O2 Li2 C38 . . 106.9(5) ?
O3 Li2 C38 . . 145.9(5) ?
Li1 Li2 C38 . . 157.6(5) ?
C40 Li2 C38 . . 54.4(3) ?
C35 Li2 C38 . . 64.1(3) ?
C39 Li2 C38 . . 29.3(2) ?
C36 Li2 C38 . . 52.7(3) ?
C37 Li2 C38 . . 28.9(2) ?
O6 Li3 O1 . . 104.0(5) ?
O6 Li3 C14 . . 125.3(5) ?
O1 Li3 C14 . . 124.0(5) ?
O6 Li3 C13 . . 144.5(5) ?
O1 Li3 C13 . . 92.6(4) ?
C14 Li3 C13 . . 31.6(2) ?
O6 Li3 Li1 . . 57.8(4) ?
O1 Li3 Li1 . . 50.6(3) ?
C14 Li3 Li1 . . 139.2(5) ?
C13 Li3 Li1 . . 118.0(4) ?
O6 Li3 C15 . . 122.2(5) ?
O1 Li3 C15 . . 133.1(5) ?
C14 Li3 C15 . . 30.1(2) ?
C13 Li3 C15 . . 54.5(3) ?
Li1 Li3 C15 . . 168.8(5) ?
O6 Li3 C12 . . 171.7(5) ?
O1 Li3 C12 . . 72.5(4) ?
C14 Li3 C12 . . 54.9(3) ?
C13 Li3 C12 . . 30.9(2) ?
Li1 Li3 C12 . . 115.9(4) ?
C15 Li3 C12 . . 62.7(3) ?
O6 Li3 C47 . . 24.8(2) ?
O1 Li3 C47 . . 89.4(4) ?
C14 Li3 C47 . . 145.8(4) ?
C13 Li3 C47 . . 168.5(5) ?
Li1 Li3 C47 . . 55.8(3) ?
C15 Li3 C47 . . 129.8(4) ?
C12 Li3 C47 . . 158.2(4) ?
O6 Li3 Li5 . . 79.9(4) ?
O1 Li3 Li5 . . 37.4(3) ?
C14 Li3 Li5 . . 154.8(5) ?
C13 Li3 Li5 . . 127.4(4) ?
Li1 Li3 Li5 . . 51.3(3) ?
C15 Li3 Li5 . . 139.3(5) ?
C12 Li3 Li5 . . 100.4(4) ?
C47 Li3 Li5 . . 58.2(3) ?
O6 Li3 Li6 . . 27.2(3) ?
O1 Li3 Li6 . . 96.9(4) ?
C14 Li3 Li6 . . 114.4(4) ?
C13 Li3 Li6 . . 121.0(4) ?
Li1 Li3 Li6 . . 46.4(3) ?
C15 Li3 Li6 . . 127.6(4) ?
C12 Li3 Li6 . . 144.7(4) ?
C47 Li3 Li6 . . 47.5(3) ?
Li5 Li3 Li6 . . 88.4(4) ?
O4 Li4 O5 . . 109.6(5) ?
O4 Li4 C47 . . 98.3(5) ?
O5 Li4 C47 . . 37.9(3) ?
O4 Li4 N3 . . 139.5(6) ?
O5 Li4 N3 . . 83.9(4) ?
C47 Li4 N3 . . 68.7(3) ?
O4 Li4 C48 . . 111.4(5) ?
O5 Li4 C48 . . 66.2(4) ?
C47 Li4 C48 . . 35.2(3) ?
N3 Li4 C48 . . 38.2(2) ?
O4 Li4 C64 . . 135.0(5) ?
O5 Li4 C64 . . 105.6(4) ?
C47 Li4 C64 . . 126.6(5) ?
N3 Li4 C64 . . 70.6(3) ?
C48 Li4 C64 . . 107.9(4) ?
O4 Li4 Li6 . . 40.7(3) ?
O5 Li4 Li6 . . 76.9(4) ?
C47 Li4 Li6 . . 57.6(3) ?
N3 Li4 Li6 . . 113.7(4) ?
C48 Li4 Li6 . . 76.5(4) ?
C64 Li4 Li6 . . 175.4(5) ?
O4 Li4 Li1 . . 70.5(4) ?
O5 Li4 Li1 . . 40.3(3) ?
C47 Li4 Li1 . . 54.4(3) ?
N3 Li4 Li1 . . 120.3(5) ?
C48 Li4 Li1 . . 89.4(4) ?
C64 Li4 Li1 . . 131.1(4) ?
Li6 Li4 Li1 . . 48.7(3) ?
O1 Li5 O5 . . 102.8(5) ?
O1 Li5 O7 . . 119.2(6) ?
O5 Li5 O7 . . 134.0(6) ?
O1 Li5 Li1 . . 55.7(4) ?
O5 Li5 Li1 . . 54.9(4) ?
O7 Li5 Li1 . . 138.3(6) ?
O1 Li5 C47 . . 88.8(4) ?
O5 Li5 C47 . . 25.4(2) ?
O7 Li5 C47 . . 151.9(5) ?
Li1 Li5 C47 . . 58.0(3) ?
O1 Li5 Li3 . . 37.2(3) ?
O5 Li5 Li3 . . 79.4(4) ?
O7 Li5 Li3 . . 146.3(6) ?
Li1 Li5 Li3 . . 58.9(4) ?
C47 Li5 Li3 . . 57.7(3) ?
O8 Li6 O4 . . 122.7(5) ?
O8 Li6 O6 . . 120.1(5) ?
O4 Li6 O6 . . 112.6(5) ?
O8 Li6 O3 . . 109.4(5) ?
O4 Li6 O3 . . 68.0(4) ?
O6 Li6 O3 . . 111.0(5) ?
O8 Li6 C24 . . 110.6(5) ?
O4 Li6 C24 . . 35.1(2) ?
O6 Li6 C24 . . 128.1(5) ?
O3 Li6 C24 . . 36.3(2) ?
O8 Li6 Li1 . . 140.9(6) ?
O4 Li6 Li1 . . 84.1(4) ?
O6 Li6 Li1 . . 60.5(4) ?
O3 Li6 Li1 . . 50.7(3) ?
C24 Li6 Li1 . . 73.9(4) ?
O8 Li6 C47 . . 142.6(5) ?
O4 Li6 C47 . . 82.1(4) ?
O6 Li6 C47 . . 31.0(2) ?
O3 Li6 C47 . . 105.8(4) ?
C24 Li6 C47 . . 105.1(4) ?
Li1 Li6 C47 . . 60.3(3) ?
O8 Li6 Li4 . . 149.7(5) ?
O4 Li6 Li4 . . 36.6(3) ?
O6 Li6 Li4 . . 76.2(4) ?
O3 Li6 Li4 . . 84.4(4) ?
C24 Li6 Li4 . . 64.6(3) ?
Li1 Li6 Li4 . . 68.6(4) ?
C47 Li6 Li4 . . 45.5(3) ?
O8 Li6 Li3 . . 111.0(4) ?
O4 Li6 Li3 . . 126.3(5) ?
O6 Li6 Li3 . . 25.0(2) ?
O3 Li6 Li3 . . 95.5(4) ?
C24 Li6 Li3 . . 124.7(4) ?
Li1 Li6 Li3 . . 50.9(3) ?
C47 Li6 Li3 . . 52.6(3) ?
Li4 Li6 Li3 . . 93.7(4) ?
C1 O1 Li3 . . 125.6(5) ?
C1 O1 Li5 . . 125.3(5) ?
Li3 O1 Li5 . . 105.4(5) ?
C1 O1 Li1 . . 87.4(4) ?
Li3 O1 Li1 . . 86.1(5) ?
Li5 O1 Li1 . . 76.7(5) ?
C1 O2 Li2 . . 151.1(5) ?
C1 O2 Li1 . . 90.1(4) ?
Li2 O2 Li1 . . 80.5(4) ?
C24 O3 Li2 . . 134.5(5) ?
C24 O3 Li1 . . 117.4(4) ?
Li2 O3 Li1 . . 79.6(4) ?
C24 O3 Li6 . . 82.8(4) ?
Li2 O3 Li6 . . 142.4(5) ?
Li1 O3 Li6 . . 76.6(4) ?
C24 O4 Li4 . . 131.5(5) ?
C24 O4 Li6 . . 86.8(4) ?
Li4 O4 Li6 . . 102.7(5) ?
C47 O5 Li5 . . 118.2(5) ?
C47 O5 Li4 . . 80.3(4) ?
Li5 O5 Li4 . . 161.6(5) ?
C47 O5 Li1 . . 94.7(4) ?
Li5 O5 Li1 . . 76.9(4) ?
Li4 O5 Li1 . . 102.0(4) ?
C47 O6 Li3 . . 120.2(5) ?
C47 O6 Li6 . . 99.3(4) ?
Li3 O6 Li6 . . 127.8(5) ?
C47 O6 Li1 . . 84.3(4) ?
Li3 O6 Li1 . . 79.9(4) ?
Li6 O6 Li1 . . 71.0(4) ?
C73 O7 C70 . . 108.0(5) ?
C73 O7 Li5 . . 125.4(6) ?
C70 O7 Li5 . . 118.8(5) ?
C74 O8 C77 . . 107.8(5) ?
C74 O8 Li6 . . 131.4(5) ?
C77 O8 Li6 . . 120.7(5) ?
C12 N1 C2 . . 117.7(5) ?
C12 N1 C5 . . 121.5(5) ?
C2 N1 C5 . . 110.2(4) ?
C35 N2 C25 . . 121.7(5) ?
C35 N2 C28 . . 120.7(5) ?
C25 N2 C28 . . 111.1(5) ?
C58 N3 C48 . . 123.0(5) ?
C58 N3 C51 . . 119.5(4) ?
C48 N3 C51 . . 107.5(4) ?
O2 C1 O1 . . 114.1(5) ?
O2 C1 C2 . . 124.6(5) ?
O1 C1 C2 . . 121.2(5) ?
C1 C2 N1 . . 120.0(5) ?
C1 C2 C3 . . 130.4(5) ?
N1 C2 C3 . . 109.6(5) ?
C2 C3 C4 . . 102.7(5) ?
C2 C3 C8 . . 113.1(5) ?
C4 C3 C8 . . 110.3(5) ?
C2 C3 C10 . . 110.7(5) ?
C4 C3 C10 . . 109.5(5) ?
C8 C3 C10 . . 110.3(5) ?
C3 C4 C5 . . 107.9(5) ?
C3 C4 H4A . . 110.1 ?
C5 C4 H4A . . 110.1 ?
C3 C4 H4B . . 110.1 ?
C5 C4 H4B . . 110.1 ?
H4A C4 H4B . . 108.4 ?
N1 C5 C6 . . 112.2(5) ?
N1 C5 C7 . . 110.6(5) ?
C6 C5 C7 . . 109.3(5) ?
N1 C5 C4 . . 102.6(5) ?
C6 C5 C4 . . 110.9(5) ?
C7 C5 C4 . . 111.2(5) ?
C5 C6 H6A . . 109.5 ?
C5 C6 H6B . . 109.5 ?
H6A C6 H6B . . 109.5 ?
C5 C6 H6C . . 109.5 ?
H6A C6 H6C . . 109.5 ?
H6B C6 H6C . . 109.5 ?
C5 C7 H7A . . 109.5 ?
C5 C7 H7B . . 109.5 ?
H7A C7 H7B . . 109.5 ?
C5 C7 H7C . . 109.5 ?
H7A C7 H7C . . 109.5 ?
H7B C7 H7C . . 109.5 ?
C9 C8 C3 . . 115.3(6) ?
C9 C8 H8A . . 108.4 ?
C3 C8 H8A . . 108.4 ?
C9 C8 H8B . . 108.4 ?
C3 C8 H8B . . 108.4 ?
H8A C8 H8B . . 107.5 ?
C8 C9 H9A . . 109.5 ?
C8 C9 H9B . . 109.5 ?
H9A C9 H9B . . 109.5 ?
C8 C9 H9C . . 109.5 ?
H9A C9 H9C . . 109.5 ?
H9B C9 H9C . . 109.5 ?
C11 C10 C3 . . 116.1(5) ?
C11 C10 H10A . . 108.3 ?
C3 C10 H10A . . 108.3 ?
C11 C10 H10B . . 108.3 ?
C3 C10 H10B . . 108.3 ?
H10A C10 H10B . . 107.4 ?
C10 C11 H11A . . 109.5 ?
C10 C11 H11B . . 109.5 ?
H11A C11 H11B . . 109.5 ?
C10 C11 H11C . . 109.5 ?
H11A C11 H11C . . 109.5 ?
H11B C11 H11C . . 109.5 ?
C17 C12 C13 . . 118.4(5) ?
C17 C12 N1 . . 118.4(5) ?
C13 C12 N1 . . 123.0(5) ?
C17 C12 Li3 . . 82.7(4) ?
C13 C12 Li3 . . 68.3(4) ?
N1 C12 Li3 . . 115.2(4) ?
C14 C13 C12 . . 119.8(6) ?
C14 C13 C21 . . 116.9(5) ?
C12 C13 C21 . . 123.2(6) ?
C14 C13 Li3 . . 73.2(4) ?
C12 C13 Li3 . . 80.7(4) ?
C21 C13 Li3 . . 118.7(5) ?
C15 C14 C13 . . 122.2(6) ?
C15 C14 Li3 . . 81.9(5) ?
C13 C14 Li3 . . 75.1(4) ?
C15 C14 H14 . . 118.9 ?
C13 C14 H14 . . 118.9 ?
Li3 C14 H14 . . 114.3 ?
C14 C15 C16 . . 118.7(6) ?
C14 C15 Li3 . . 68.0(4) ?
C16 C15 Li3 . . 83.0(4) ?
C14 C15 H15 . . 120.7 ?
C16 C15 H15 . . 120.7 ?
Li3 C15 H15 . . 119.2 ?
C17 C16 C15 . . 120.7(6) ?
C17 C16 H16 . . 119.6 ?
C15 C16 H16 . . 119.6 ?
C16 C17 C12 . . 120.1(5) ?
C16 C17 C18 . . 118.3(6) ?
C12 C17 C18 . . 121.5(5) ?
C17 C18 C19 . . 112.6(5) ?
C17 C18 C20 . . 110.5(5) ?
C19 C18 C20 . . 109.6(5) ?
C17 C18 H18 . . 108.0 ?
C19 C18 H18 . . 108.0 ?
C20 C18 H18 . . 108.0 ?
C18 C19 H19A . . 109.5 ?
C18 C19 H19B . . 109.5 ?
H19A C19 H19B . . 109.5 ?
C18 C19 H19C . . 109.5 ?
H19A C19 H19C . . 109.5 ?
H19B C19 H19C . . 109.5 ?
C18 C20 H20A . . 109.5 ?
C18 C20 H20B . . 109.5 ?
H20A C20 H20B . . 109.5 ?
C18 C20 H20C . . 109.5 ?
H20A C20 H20C . . 109.5 ?
H20B C20 H20C . . 109.5 ?
C22 C21 C23 . . 111.2(6) ?
C22 C21 C13 . . 111.1(6) ?
C23 C21 C13 . . 112.1(5) ?
C22 C21 H21 . . 107.4 ?
C23 C21 H21 . . 107.4 ?
C13 C21 H21 . . 107.4 ?
C21 C22 H22A . . 109.5 ?
C21 C22 H22B . . 109.5 ?
H22A C22 H22B . . 109.5 ?
C21 C22 H22C . . 109.5 ?
H22A C22 H22C . . 109.5 ?
H22B C22 H22C . . 109.5 ?
C21 C23 H23A . . 109.5 ?
C21 C23 H23B . . 109.5 ?
H23A C23 H23B . . 109.5 ?
C21 C23 H23C . . 109.5 ?
H23A C23 H23C . . 109.5 ?
H23B C23 H23C . . 109.5 ?
O4 C24 C25 . . 123.9(5) ?
O4 C24 O3 . . 111.6(5) ?
C25 C24 O3 . . 124.4(5) ?
C24 C25 N2 . . 125.1(5) ?
C24 C25 C26 . . 126.7(5) ?
N2 C25 C26 . . 108.1(5) ?
C27 C26 C25 . . 102.5(5) ?
C27 C26 C33 . . 109.6(5) ?
C25 C26 C33 . . 112.5(5) ?
C27 C26 C31 . . 108.7(5) ?
C25 C26 C31 . . 113.2(5) ?
C33 C26 C31 . . 109.9(5) ?
C26 C27 C28 . . 108.5(5) ?
C26 C27 H27A . . 110.0 ?
C28 C27 H27A . . 110.0 ?
C26 C27 H27B . . 110.0 ?
C28 C27 H27B . . 110.0 ?
H27A C27 H27B . . 108.4 ?
N2 C28 C29 . . 113.6(5) ?
N2 C28 C27 . . 102.2(5) ?
C29 C28 C27 . . 112.1(6) ?
N2 C28 C30 . . 111.2(5) ?
C29 C28 C30 . . 107.4(5) ?
C27 C28 C30 . . 110.5(6) ?
C28 C29 H29A . . 109.5 ?
C28 C29 H29B . . 109.5 ?
H29A C29 H29B . . 109.5 ?
C28 C29 H29C . . 109.5 ?
H29A C29 H29C . . 109.5 ?
H29B C29 H29C . . 109.5 ?
C28 C30 H30A . . 109.5 ?
C28 C30 H30B . . 109.5 ?
H30A C30 H30B . . 109.5 ?
C28 C30 H30C . . 109.5 ?
H30A C30 H30C . . 109.5 ?
H30B C30 H30C . . 109.5 ?
C32 C31 C26 . . 117.2(6) ?
C32 C31 H31A . . 108.0 ?
C26 C31 H31A . . 108.0 ?
C32 C31 H31B . . 108.0 ?
C26 C31 H31B . . 108.0 ?
H31A C31 H31B . . 107.3 ?
C31 C32 H32A . . 109.5 ?
C31 C32 H32B . . 109.5 ?
H32A C32 H32B . . 109.5 ?
C31 C32 H32C . . 109.5 ?
H32A C32 H32C . . 109.5 ?
H32B C32 H32C . . 109.5 ?
C26 C33 C34 . . 115.4(6) ?
C26 C33 H33A . . 108.4 ?
C34 C33 H33A . . 108.4 ?
C26 C33 H33B . . 108.4 ?
C34 C33 H33B . . 108.4 ?
H33A C33 H33B . . 107.5 ?
C33 C34 H34A . . 109.5 ?
C33 C34 H34B . . 109.5 ?
H34A C34 H34B . . 109.5 ?
C33 C34 H34C . . 109.5 ?
H34A C34 H34C . . 109.5 ?
H34B C34 H34C . . 109.5 ?
N2 C35 C40 . . 123.0(5) ?
N2 C35 C36 . . 118.6(5) ?
C40 C35 C36 . . 118.4(5) ?
N2 C35 Li2 . . 117.7(4) ?
C40 C35 Li2 . . 73.0(4) ?
C36 C35 Li2 . . 79.3(4) ?
C37 C36 C35 . . 120.4(6) ?
C37 C36 C44 . . 118.5(6) ?
C35 C36 C44 . . 121.1(6) ?
C37 C36 Li2 . . 80.8(4) ?
C35 C36 Li2 . . 68.8(4) ?
C44 C36 Li2 . . 120.0(5) ?
C36 C37 C38 . . 121.2(6) ?
C36 C37 Li2 . . 69.8(4) ?
C38 C37 Li2 . . 75.8(4) ?
C36 C37 H37 . . 119.4 ?
C38 C37 H37 . . 119.4 ?
Li2 C37 H37 . . 126.9 ?
C39 C38 C37 . . 119.0(6) ?
C39 C38 Li2 . . 68.3(4) ?
C37 C38 Li2 . . 75.3(4) ?
C39 C38 H38 . . 120.5 ?
C37 C38 H38 . . 120.5 ?
Li2 C38 H38 . . 127.9 ?
C38 C39 C40 . . 122.3(6) ?
C38 C39 Li2 . . 82.4(4) ?
C40 C39 Li2 . . 69.5(4) ?
C38 C39 H39 . . 118.9 ?
C40 C39 H39 . . 118.9 ?
Li2 C39 H39 . . 120.0 ?
C39 C40 C35 . . 118.8(5) ?
C39 C40 C41 . . 117.8(5) ?
C35 C40 C41 . . 123.4(5) ?
C39 C40 Li2 . . 78.8(4) ?
C35 C40 Li2 . . 74.1(4) ?
C41 C40 Li2 . . 116.1(4) ?
C40 C41 C42 . . 111.3(5) ?
C40 C41 C43 . . 111.8(5) ?
C42 C41 C43 . . 110.3(5) ?
C40 C41 H41 . . 107.7 ?
C42 C41 H41 . . 107.7 ?
C43 C41 H41 . . 107.7 ?
C41 C42 H42A . . 109.5 ?
C41 C42 H42B . . 109.5 ?
H42A C42 H42B . . 109.5 ?
C41 C42 H42C . . 109.5 ?
H42A C42 H42C . . 109.5 ?
H42B C42 H42C . . 109.5 ?
C41 C43 H43A . . 109.5 ?
C41 C43 H43B . . 109.5 ?
H43A C43 H43B . . 109.5 ?
C41 C43 H43C . . 109.5 ?
H43A C43 H43C . . 109.5 ?
H43B C43 H43C . . 109.5 ?
C36 C44 C45 . . 111.7(6) ?
C36 C44 C46 . . 110.9(6) ?
C45 C44 C46 . . 110.1(6) ?
C36 C44 H44 . . 108.0 ?
C45 C44 H44 . . 108.0 ?
C46 C44 H44 . . 108.0 ?
C44 C45 H45A . . 109.5 ?
C44 C45 H45B . . 109.5 ?
H45A C45 H45B . . 109.5 ?
C44 C45 H45C . . 109.5 ?
H45A C45 H45C . . 109.5 ?
H45B C45 H45C . . 109.5 ?
C44 C46 H46A . . 109.5 ?
C44 C46 H46B . . 109.5 ?
H46A C46 H46B . . 109.5 ?
C44 C46 H46C . . 109.5 ?
H46A C46 H46C . . 109.5 ?
H46B C46 H46C . . 109.5 ?
O6 C47 O5 . . 115.5(4) ?
O6 C47 C48 . . 124.5(5) ?
O5 C47 C48 . . 119.8(5) ?
C47 C48 N3 . . 119.6(5) ?
C47 C48 C49 . . 128.1(5) ?
N3 C48 C49 . . 110.6(5) ?
C56 C49 C48 . . 109.7(5) ?
C56 C49 C50 . . 112.9(5) ?
C48 C49 C50 . . 101.5(5) ?
C56 C49 C54 . . 110.4(5) ?
C48 C49 C54 . . 115.3(5) ?
C50 C49 C54 . . 106.8(5) ?
C51 C50 C49 . . 108.8(5) ?
C51 C50 H50A . . 109.9 ?
C49 C50 H50A . . 109.9 ?
C51 C50 H50B . . 109.9 ?
C49 C50 H50B . . 109.9 ?
H50A C50 H50B . . 108.3 ?
N3 C51 C53 . . 112.6(5) ?
N3 C51 C50 . . 103.8(5) ?
C53 C51 C50 . . 110.9(5) ?
N3 C51 C52 . . 110.2(5) ?
C53 C51 C52 . . 108.5(6) ?
C50 C51 C52 . . 110.8(5) ?
C51 C52 H52A . . 109.5 ?
C51 C52 H52B . . 109.5 ?
H52A C52 H52B . . 109.5 ?
C51 C52 H52C . . 109.5 ?
H52A C52 H52C . . 109.5 ?
H52B C52 H52C . . 109.5 ?
C51 C53 H53A . . 109.5 ?
C51 C53 H53B . . 109.5 ?
H53A C53 H53B . . 109.5 ?
C51 C53 H53C . . 109.5 ?
H53A C53 H53C . . 109.5 ?
H53B C53 H53C . . 109.5 ?
C55 C54 C49 . . 118.4(6) ?
C55 C54 H54A . . 107.7 ?
C49 C54 H54A . . 107.7 ?
C55 C54 H54B . . 107.7 ?
C49 C54 H54B . . 107.7 ?
H54A C54 H54B . . 107.1 ?
C54 C55 H55A . . 109.5 ?
C54 C55 H55B . . 109.5 ?
H55A C55 H55B . . 109.5 ?
C54 C55 H55C . . 109.5 ?
H55A C55 H55C . . 109.5 ?
H55B C55 H55C . . 109.5 ?
C49 C56 C57 . . 116.1(6) ?
C49 C56 H56A . . 108.3 ?
C57 C56 H56A . . 108.3 ?
C49 C56 H56B . . 108.3 ?
C57 C56 H56B . . 108.3 ?
H56A C56 H56B . . 107.4 ?
C56 C57 H57A . . 109.5 ?
C56 C57 H57B . . 109.5 ?
H57A C57 H57B . . 109.5 ?
C56 C57 H57C . . 109.5 ?
H57A C57 H57C . . 109.5 ?
H57B C57 H57C . . 109.5 ?
C63 C58 C59 . . 119.8(5) ?
C63 C58 N3 . . 117.4(5) ?
C59 C58 N3 . . 122.8(5) ?
C60 C59 C58 . . 118.3(6) ?
C60 C59 C67 . . 118.3(6) ?
C58 C59 C67 . . 123.4(5) ?
C61 C60 C59 . . 122.3(6) ?
C61 C60 H60 . . 118.9 ?
C59 C60 H60 . . 118.9 ?
C62 C61 C60 . . 119.4(6) ?
C62 C61 H61 . . 120.3 ?
C60 C61 H61 . . 120.3 ?
C61 C62 C63 . . 121.3(6) ?
C61 C62 H62 . . 119.4 ?
C63 C62 H62 . . 119.4 ?
C62 C63 C58 . . 118.7(6) ?
C62 C63 C64 . . 117.2(5) ?
C58 C63 C64 . . 124.1(5) ?
C63 C64 C65 . . 109.8(5) ?
C63 C64 C66 . . 113.8(5) ?
C65 C64 C66 . . 109.9(6) ?
C63 C64 H64 . . 107.7 ?
C65 C64 H64 . . 107.7 ?
C66 C64 H64 . . 107.7 ?
C64 C65 H65A . . 109.5 ?
C64 C65 H65B . . 109.5 ?
H65A C65 H65B . . 109.5 ?
C64 C65 H65C . . 109.5 ?
H65A C65 H65C . . 109.5 ?
H65B C65 H65C . . 109.5 ?
C64 C66 H66A . . 109.5 ?
C64 C66 H66B . . 109.5 ?
H66A C66 H66B . . 109.5 ?
C64 C66 H66C . . 109.5 ?
H66A C66 H66C . . 109.5 ?
H66B C66 H66C . . 109.5 ?
C59 C67 C68 . . 111.7(5) ?
C59 C67 C69 . . 111.2(5) ?
C68 C67 C69 . . 109.9(5) ?
C59 C67 H67 . . 108.0 ?
C68 C67 H67 . . 108.0 ?
C69 C67 H67 . . 108.0 ?
C67 C68 H68A . . 109.5 ?
C67 C68 H68B . . 109.5 ?
H68A C68 H68B . . 109.5 ?
C67 C68 H68C . . 109.5 ?
H68A C68 H68C . . 109.5 ?
H68B C68 H68C . . 109.5 ?
C67 C69 H69A . . 109.5 ?
C67 C69 H69B . . 109.5 ?
H69A C69 H69B . . 109.5 ?
C67 C69 H69C . . 109.5 ?
H69A C69 H69C . . 109.5 ?
H69B C69 H69C . . 109.5 ?
O7 C70 C71 . . 104.8(5) ?
O7 C70 H70A . . 110.8 ?
C71 C70 H70A . . 110.8 ?
O7 C70 H70B . . 110.8 ?
C71 C70 H70B . . 110.8 ?
H70A C70 H70B . . 108.9 ?
C72 C71 C70 . . 103.8(6) ?
C72 C71 H71A . . 111.0 ?
C70 C71 H71A . . 111.0 ?
C72 C71 H71B . . 111.0 ?
C70 C71 H71B . . 111.0 ?
H71A C71 H71B . . 109.0 ?
C71 C72 C73 . . 102.0(6) ?
C71 C72 H72A . . 111.4 ?
C73 C72 H72A . . 111.4 ?
C71 C72 H72B . . 111.4 ?
C73 C72 H72B . . 111.4 ?
H72A C72 H72B . . 109.2 ?
O7 C73 C72 . . 107.7(6) ?
O7 C73 H73A . . 110.2 ?
C72 C73 H73A . . 110.2 ?
O7 C73 H73B . . 110.2 ?
C72 C73 H73B . . 110.2 ?
H73A C73 H73B . . 108.5 ?
O8 C74 C75 . . 102.8(6) ?
O8 C74 C75A . . 107.8(13) ?
O8 C74 H74A . . 111.2 ?
C75 C74 H74A . . 111.2 ?
O8 C74 H74B . . 111.2 ?
C75 C74 H74B . . 111.2 ?
H74A C74 H74B . . 109.1 ?
O8 C74 H74C . . 110.1 ?
C75A C74 H74C . . 110.1 ?
O8 C74 H74D . . 110.1 ?
C75A C74 H74D . . 110.1 ?
H74C C74 H74D . . 108.5 ?
C75 C76 C77 . . 104.5(6) ?
C77 C76 C75A . . 97.9(13) ?
C75 C76 H76A . . 110.9 ?
C77 C76 H76A . . 110.9 ?
C75 C76 H76B . . 110.9 ?
C77 C76 H76B . . 110.9 ?
H76A C76 H76B . . 108.9 ?
C77 C76 H76C . . 112.2 ?
C75A C76 H76C . . 112.2 ?
C77 C76 H76D . . 112.2 ?
C75A C76 H76D . . 112.2 ?
H76C C76 H76D . . 109.8 ?
O8 C77 C76 . . 106.1(5) ?
O8 C77 H77A . . 110.5 ?
C76 C77 H77A . . 110.5 ?
O8 C77 H77B . . 110.5 ?
C76 C77 H77B . . 110.5 ?
H77A C77 H77B . . 108.7 ?
C76 C75 C74 . . 102.4(7) ?
C76 C75 H75A . . 111.3 ?
C74 C75 H75A . . 111.3 ?
C76 C75 H75B . . 111.3 ?
C74 C75 H75B . . 111.3 ?
H75A C75 H75B . . 109.2 ?
C74 C75A C76 . . 97.(2) ?
C74 C75A H75C . . 112.4 ?
C76 C75A H75C . . 112.4 ?
C74 C75A H75D . . 112.4 ?
C76 C75A H75D . . 112.4 ?
H75C C75A H75D . . 110.0 ?

loop_
_geom_bond_atom_site_label_1
_geom_bond_atom_site_label_2
_geom_bond_site_symmetry_2
_geom_bond_distance
_geom_bond_publ_flag
Li1 O3 . 1.989(11) ?
Li1 O2 . 2.022(10) ?
Li1 O5 . 2.048(11) ?
Li1 O1 . 2.072(11) ?
Li1 O6 . 2.300(10) ?
Li1 C1 . 2.423(12) ?
Li1 Li5 . 2.439(14) ?
Li1 Li2 . 2.467(13) ?
Li1 Li6 . 2.499(14) ?
Li1 C47 . 2.542(11) ?
Li1 Li3 . 2.676(14) ?
Li1 Li4 . 3.097(14) ?
Li2 O2 . 1.787(11) ?
Li2 O3 . 1.862(11) ?
Li2 C40 . 2.488(12) ?
Li2 C35 . 2.501(12) ?
Li2 C39 . 2.605(11) ?
Li2 C36 . 2.635(12) ?
Li2 C37 . 2.771(11) ?
Li2 C38 . 2.778(11) ?
Li3 O6 . 1.830(11) ?
Li3 O1 . 1.841(10) ?
Li3 C14 . 2.527(12) ?
Li3 C13 . 2.551(12) ?
Li3 C15 . 2.699(12) ?
Li3 C12 . 2.710(12) ?
Li3 C47 . 2.758(12) ?
Li3 Li5 . 2.936(14) ?
Li3 Li6 . 3.420(14) ?
Li4 O4 . 1.805(10) ?
Li4 O5 . 1.936(11) ?
Li4 C47 . 2.163(11) ?
Li4 N3 . 2.204(11) ?
Li4 C48 . 2.322(11) ?
Li4 C64 . 2.782(11) ?
Li4 Li6 . 2.952(14) ?
Li5 O1 . 1.849(11) ?
Li5 O5 . 1.870(11) ?
Li5 O7 . 1.871(11) ?
Li5 C47 . 2.773(12) ?
Li6 O8 . 1.937(11) ?
Li6 O4 . 1.972(11) ?
Li6 O6 . 1.978(11) ?
Li6 O3 . 2.042(11) ?
Li6 C24 . 2.317(11) ?
Li6 C47 . 2.561(12) ?
O1 C1 . 1.354(7) ?
O2 C1 . 1.332(7) ?
O3 C24 . 1.383(7) ?
O4 C24 . 1.333(7) ?
O5 C47 . 1.347(6) ?
O6 C47 . 1.338(6) ?
O7 C73 . 1.443(9) ?
O7 C70 . 1.457(7) ?
O8 C74 . 1.426(7) ?
O8 C77 . 1.441(8) ?
N1 C12 . 1.435(7) ?
N1 C2 . 1.463(7) ?
N1 C5 . 1.490(8) ?
N2 C35 . 1.409(7) ?
N2 C25 . 1.468(7) ?
N2 C28 . 1.489(8) ?
N3 C58 . 1.453(7) ?
N3 C48 . 1.484(7) ?
N3 C51 . 1.507(7) ?
C1 C2 . 1.379(8) ?
C2 C3 . 1.525(8) ?
C3 C4 . 1.531(8) ?
C3 C8 . 1.535(9) ?
C3 C10 . 1.563(9) ?
C4 C5 . 1.552(8) ?
C4 H4A . 0.99 ?
C4 H4B . 0.99 ?
C5 C6 . 1.519(8) ?
C5 C7 . 1.528(9) ?
C6 H6A . 0.98 ?
C6 H6B . 0.98 ?
C6 H6C . 0.98 ?
C7 H7A . 0.98 ?
C7 H7B . 0.98 ?
C7 H7C . 0.98 ?
C8 C9 . 1.533(9) ?
C8 H8A . 0.99 ?
C8 H8B . 0.99 ?
C9 H9A . 0.98 ?
C9 H9B . 0.98 ?
C9 H9C . 0.98 ?
C10 C11 . 1.530(9) ?
C10 H10A . 0.99 ?
C10 H10B . 0.99 ?
C11 H11A . 0.98 ?
C11 H11B . 0.98 ?
C11 H11C . 0.98 ?
C12 C17 . 1.411(9) ?
C12 C13 . 1.411(8) ?
C13 C14 . 1.384(9) ?
C13 C21 . 1.539(9) ?
C14 C15 . 1.368(10) ?
C14 H14 . 0.95 ?
C15 C16 . 1.405(10) ?
C15 H15 . 0.95 ?
C16 C17 . 1.390(9) ?
C16 H16 . 0.95 ?
C17 C18 . 1.521(8) ?
C18 C19 . 1.529(9) ?
C18 C20 . 1.529(9) ?
C18 H18 . 1.0 ?
C19 H19A . 0.98 ?
C19 H19B . 0.98 ?
C19 H19C . 0.98 ?
C20 H20A . 0.98 ?
C20 H20B . 0.98 ?
C20 H20C . 0.98 ?
C21 C22 . 1.519(9) ?
C21 C23 . 1.534(10) ?
C21 H21 . 1.0 ?
C22 H22A . 0.98 ?
C22 H22B . 0.98 ?
C22 H22C . 0.98 ?
C23 H23A . 0.98 ?
C23 H23B . 0.98 ?
C23 H23C . 0.98 ?
C24 C25 . 1.339(8) ?
C25 C26 . 1.528(8) ?
C26 C27 . 1.525(9) ?
C26 C33 . 1.529(9) ?
C26 C31 . 1.565(8) ?
C27 C28 . 1.532(10) ?
C27 H27A . 0.99 ?
C27 H27B . 0.99 ?
C28 C29 . 1.516(9) ?
C28 C30 . 1.572(9) ?
C29 H29A . 0.98 ?
C29 H29B . 0.98 ?
C29 H29C . 0.98 ?
C30 H30A . 0.98 ?
C30 H30B . 0.98 ?
C30 H30C . 0.98 ?
C31 C32 . 1.522(9) ?
C31 H31A . 0.99 ?
C31 H31B . 0.99 ?
C32 H32A . 0.98 ?
C32 H32B . 0.98 ?
C32 H32C . 0.98 ?
C33 C34 . 1.543(9) ?
C33 H33A . 0.99 ?
C33 H33B . 0.99 ?
C34 H34A . 0.98 ?
C34 H34B . 0.98 ?
C34 H34C . 0.98 ?
C35 C40 . 1.413(8) ?
C35 C36 . 1.417(8) ?
C36 C37 . 1.377(9) ?
C36 C44 . 1.513(9) ?
C37 C38 . 1.384(9) ?
C37 H37 . 0.95 ?
C38 C39 . 1.370(8) ?
C38 H38 . 0.95 ?
C39 C40 . 1.397(8) ?
C39 H39 . 0.95 ?
C40 C41 . 1.508(8) ?
C41 C42 . 1.514(8) ?
C41 C43 . 1.539(8) ?
C41 H41 . 1.0 ?
C42 H42A . 0.98 ?
C42 H42B . 0.98 ?
C42 H42C . 0.98 ?
C43 H43A . 0.98 ?
C43 H43B . 0.98 ?
C43 H43C . 0.98 ?
C44 C45 . 1.526(10) ?
C44 C46 . 1.544(10) ?
C44 H44 . 1.0 ?
C45 H45A . 0.98 ?
C45 H45B . 0.98 ?
C45 H45C . 0.98 ?
C46 H46A . 0.98 ?
C46 H46B . 0.98 ?
C46 H46C . 0.98 ?
C47 C48 . 1.365(8) ?
C48 C49 . 1.540(8) ?
C49 C56 . 1.535(9) ?
C49 C50 . 1.546(9) ?
C49 C54 . 1.576(9) ?
C50 C51 . 1.519(9) ?
C50 H50A . 0.99 ?
C50 H50B . 0.99 ?
C51 C53 . 1.510(9) ?
C51 C52 . 1.540(9) ?
C52 H52A . 0.98 ?
C52 H52B . 0.98 ?
C52 H52C . 0.98 ?
C53 H53A . 0.98 ?
C53 H53B . 0.98 ?
C53 H53C . 0.98 ?
C54 C55 . 1.497(10) ?
C54 H54A . 0.99 ?
C54 H54B . 0.99 ?
C55 H55A . 0.98 ?
C55 H55B . 0.98 ?
C55 H55C . 0.98 ?
C56 C57 . 1.563(9) ?
C56 H56A . 0.99 ?
C56 H56B . 0.99 ?
C57 H57A . 0.98 ?
C57 H57B . 0.98 ?
C57 H57C . 0.98 ?
C58 C63 . 1.404(8) ?
C58 C59 . 1.409(8) ?
C59 C60 . 1.380(8) ?
C59 C67 . 1.516(8) ?
C60 C61 . 1.371(9) ?
C60 H60 . 0.95 ?
C61 C62 . 1.361(9) ?
C61 H61 . 0.95 ?
C62 C63 . 1.402(8) ?
C62 H62 . 0.95 ?
C63 C64 . 1.509(9) ?
C64 C65 . 1.528(9) ?
C64 C66 . 1.541(9) ?
C64 H64 . 1.0 ?
C65 H65A . 0.98 ?
C65 H65B . 0.98 ?
C65 H65C . 0.98 ?
C66 H66A . 0.98 ?
C66 H66B . 0.98 ?
C66 H66C . 0.98 ?
C67 C68 . 1.532(9) ?
C67 C69 . 1.536(9) ?
C67 H67 . 1.0 ?
C68 H68A . 0.98 ?
C68 H68B . 0.98 ?
C68 H68C . 0.98 ?
C69 H69A . 0.98 ?
C69 H69B . 0.98 ?
C69 H69C . 0.98 ?
C70 C71 . 1.506(10) ?
C70 H70A . 0.99 ?
C70 H70B . 0.99 ?
C71 C72 . 1.487(11) ?
C71 H71A . 0.99 ?
C71 H71B . 0.99 ?
C72 C73 . 1.506(11) ?
C72 H72A . 0.99 ?
C72 H72B . 0.99 ?
C73 H73A . 0.99 ?
C73 H73B . 0.99 ?
C74 C75 . 1.506(11) ?
C74 C75A . 1.52(4) ?
C74 H74A . 0.99 ?
C74 H74B . 0.99 ?
C74 H74C . 0.99 ?
C74 H74D . 0.99 ?
C76 C75 . 1.500(11) ?
C76 C77 . 1.508(9) ?
C76 C75A . 1.62(4) ?
C76 H76A . 0.99 ?
C76 H76B . 0.99 ?
C76 H76C . 0.99 ?
C76 H76D . 0.99 ?
C77 H77A . 0.99 ?
C77 H77B . 0.99 ?
C75 H75A . 0.99 ?
C75 H75B . 0.99 ?
C75A H75C . 0.99 ?
C75A H75D . 0.99 ?

loop_
_geom_torsion_atom_site_label_1
_geom_torsion_atom_site_label_2
_geom_torsion_atom_site_label_3
_geom_torsion_atom_site_label_4
_geom_torsion_site_symmetry_1
_geom_torsion_site_symmetry_2
_geom_torsion_site_symmetry_3
_geom_torsion_site_symmetry_4
_geom_torsion
_geom_torsion_publ_flag
O6 Li3 O1 C1 . . . . 107.6(6) ?
C14 Li3 O1 C1 . . . . -44.8(9) ?
C13 Li3 O1 C1 . . . . -40.8(7) ?
Li1 Li3 O1 C1 . . . . 84.0(6) ?
C15 Li3 O1 C1 . . . . -81.9(8) ?
C12 Li3 O1 C1 . . . . -64.6(6) ?
C47 Li3 O1 C1 . . . . 127.9(5) ?
Li5 Li3 O1 C1 . . . . 159.0(7) ?
Li6 Li3 O1 C1 . . . . 80.9(6) ?
O6 Li3 O1 Li5 . . . . -51.4(6) ?
C14 Li3 O1 Li5 . . . . 156.1(6) ?
C13 Li3 O1 Li5 . . . . 160.2(4) ?
Li1 Li3 O1 Li5 . . . . -75.1(5) ?
C15 Li3 O1 Li5 . . . . 119.0(7) ?
C12 Li3 O1 Li5 . . . . 136.4(4) ?
C47 Li3 O1 Li5 . . . . -31.2(5) ?
Li6 Li3 O1 Li5 . . . . -78.2(5) ?
O6 Li3 O1 Li1 . . . . 23.6(5) ?
C14 Li3 O1 Li1 . . . . -128.8(6) ?
C13 Li3 O1 Li1 . . . . -124.7(4) ?
C15 Li3 O1 Li1 . . . . -165.9(7) ?
C12 Li3 O1 Li1 . . . . -148.5(4) ?
C47 Li3 O1 Li1 . . . . 43.9(4) ?
Li5 Li3 O1 Li1 . . . . 75.1(5) ?
Li6 Li3 O1 Li1 . . . . -3.1(4) ?
O5 Li5 O1 C1 . . . . -106.8(6) ?
O7 Li5 O1 C1 . . . . 53.8(9) ?
Li1 Li5 O1 C1 . . . . -77.0(6) ?
C47 Li5 O1 C1 . . . . -128.1(5) ?
Li3 Li5 O1 C1 . . . . -159.1(7) ?
O5 Li5 O1 Li3 . . . . 52.3(6) ?
O7 Li5 O1 Li3 . . . . -147.1(6) ?
Li1 Li5 O1 Li3 . . . . 82.1(5) ?
C47 Li5 O1 Li3 . . . . 31.0(5) ?
O5 Li5 O1 Li1 . . . . -29.7(4) ?
O7 Li5 O1 Li1 . . . . 130.8(7) ?
C47 Li5 O1 Li1 . . . . -51.1(3) ?
Li3 Li5 O1 Li1 . . . . -82.1(5) ?
O3 Li2 O2 C1 . . . . -67.5(11) ?
Li1 Li2 O2 C1 . . . . -72.5(10) ?
C40 Li2 O2 C1 . . . . 178.9(7) ?
C35 Li2 O2 C1 . . . . -175.8(10) ?
C39 Li2 O2 C1 . . . . 151.1(8) ?
C36 Li2 O2 C1 . . . . 95.6(17) ?
C37 Li2 O2 C1 . . . . 97.9(11) ?
C38 Li2 O2 C1 . . . . 120.8(9) ?
O3 Li2 O2 Li1 . . . . 5.0(5) ?
C40 Li2 O2 Li1 . . . . -108.6(6) ?
C35 Li2 O2 Li1 . . . . -103.4(14) ?
C39 Li2 O2 Li1 . . . . -136.5(5) ?
C36 Li2 O2 Li1 . . . . 168.1(15) ?
C37 Li2 O2 Li1 . . . . 170.3(7) ?
C38 Li2 O2 Li1 . . . . -166.8(5) ?
O2 Li2 O3 C24 . . . . -123.4(6) ?
Li1 Li2 O3 C24 . . . . -118.4(7) ?
C40 Li2 O3 C24 . . . . 6.1(8) ?
C35 Li2 O3 C24 . . . . 34.2(7) ?
C39 Li2 O3 C24 . . . . 3.4(11) ?
C36 Li2 O3 C24 . . . . 63.1(7) ?
C37 Li2 O3 C24 . . . . 70.6(8) ?
C38 Li2 O3 C24 . . . . 42.4(13) ?
O2 Li2 O3 Li1 . . . . -5.1(5) ?
C40 Li2 O3 Li1 . . . . 124.5(5) ?
C35 Li2 O3 Li1 . . . . 152.6(4) ?
C39 Li2 O3 Li1 . . . . 121.7(7) ?
C36 Li2 O3 Li1 . . . . -178.5(5) ?
C37 Li2 O3 Li1 . . . . -171.0(6) ?
C38 Li2 O3 Li1 . . . . 160.8(10) ?
O2 Li2 O3 Li6 . . . . 46.4(10) ?
Li1 Li2 O3 Li6 . . . . 51.5(8) ?
C40 Li2 O3 Li6 . . . . 176.0(6) ?
C35 Li2 O3 Li6 . . . . -155.9(7) ?
C39 Li2 O3 Li6 . . . . 173.2(6) ?
C36 Li2 O3 Li6 . . . . -127.0(7) ?
C37 Li2 O3 Li6 . . . . -119.5(7) ?
C38 Li2 O3 Li6 . . . . -147.7(8) ?
O5 Li4 O4 C24 . . . . 58.6(8) ?
C47 Li4 O4 C24 . . . . 95.9(6) ?
N3 Li4 O4 C24 . . . . 162.6(7) ?
C48 Li4 O4 C24 . . . . 129.9(6) ?
C64 Li4 O4 C24 . . . . -80.8(9) ?
Li6 Li4 O4 C24 . . . . 97.0(7) ?
Li1 Li4 O4 C24 . . . . 48.5(6) ?
O5 Li4 O4 Li6 . . . . -38.4(6) ?
C47 Li4 O4 Li6 . . . . -1.1(5) ?
N3 Li4 O4 Li6 . . . . 65.6(9) ?
C48 Li4 O4 Li6 . . . . 32.8(6) ?
C64 Li4 O4 Li6 . . . . -177.8(7) ?
Li1 Li4 O4 Li6 . . . . -48.5(4) ?
O1 Li5 O5 C47 . . . . -58.2(6) ?
O7 Li5 O5 C47 . . . . 145.6(7) ?
Li1 Li5 O5 C47 . . . . -88.3(5) ?
Li3 Li5 O5 C47 . . . . -29.1(5) ?
O1 Li5 O5 Li4 . . . . 118.6(14) ?
O7 Li5 O5 Li4 . . . . -37.6(19) ?
Li1 Li5 O5 Li4 . . . . 88.5(15) ?
C47 Li5 O5 Li4 . . . . 176.8(17) ?
Li3 Li5 O5 Li4 . . . . 147.8(14) ?
O1 Li5 O5 Li1 . . . . 30.1(5) ?
O7 Li5 O5 Li1 . . . . -126.1(8) ?
C47 Li5 O5 Li1 . . . . 88.3(5) ?
Li3 Li5 O5 Li1 . . . . 59.2(4) ?
O1 Li3 O6 C47 . . . . 55.7(6) ?
C14 Li3 O6 C47 . . . . -152.3(5) ?
C13 Li3 O6 C47 . . . . 171.2(7) ?
Li1 Li3 O6 C47 . . . . 77.2(5) ?
C15 Li3 O6 C47 . . . . -116.0(6) ?
Li5 Li3 O6 C47 . . . . 26.9(5) ?
Li6 Li3 O6 C47 . . . . 133.5(7) ?
O1 Li3 O6 Li6 . . . . -77.7(7) ?
C14 Li3 O6 Li6 . . . . 74.3(8) ?
C13 Li3 O6 Li6 . . . . 37.8(11) ?
Li1 Li3 O6 Li6 . . . . -56.2(6) ?
C15 Li3 O6 Li6 . . . . 110.5(6) ?
C47 Li3 O6 Li6 . . . . -133.5(7) ?
Li5 Li3 O6 Li6 . . . . -106.5(5) ?
O1 Li3 O6 Li1 . . . . -21.5(5) ?
C14 Li3 O6 Li1 . . . . 130.5(6) ?
C13 Li3 O6 Li1 . . . . 94.0(9) ?
C15 Li3 O6 Li1 . . . . 166.8(6) ?
C47 Li3 O6 Li1 . . . . -77.2(5) ?
Li5 Li3 O6 Li1 . . . . -50.3(4) ?
Li6 Li3 O6 Li1 . . . . 56.2(6) ?
O1 Li5 O7 C73 . . . . -142.8(7) ?
O5 Li5 O7 C73 . . . . 10.4(12) ?
Li1 Li5 O7 C73 . . . . -72.8(11) ?
C47 Li5 O7 C73 . . . . 41.3(14) ?
Li3 Li5 O7 C73 . . . . -179.1(9) ?
O1 Li5 O7 C70 . . . . 2.8(9) ?
O5 Li5 O7 C70 . . . . 156.0(7) ?
Li1 Li5 O7 C70 . . . . 72.8(10) ?
C47 Li5 O7 C70 . . . . -173.1(9) ?
Li3 Li5 O7 C70 . . . . -33.5(11) ?
Li2 O2 C1 O1 . . . . 82.4(11) ?
Li1 O2 C1 O1 . . . . 12.3(6) ?
Li2 O2 C1 C2 . . . . -93.8(11) ?
Li1 O2 C1 C2 . . . . -163.9(6) ?
Li3 O1 C1 O2 . . . . -95.3(7) ?
Li5 O1 C1 O2 . . . . 59.7(7) ?
Li1 O1 C1 O2 . . . . -12.0(5) ?
Li3 O1 C1 C2 . . . . 81.0(8) ?
Li5 O1 C1 C2 . . . . -124.0(7) ?
Li1 O1 C1 C2 . . . . 164.3(6) ?
O2 C1 C2 N1 . . . . 169.7(5) ?
O1 C1 C2 N1 . . . . -6.3(8) ?
O2 C1 C2 C3 . . . . -13.6(10) ?
O1 C1 C2 C3 . . . . 170.5(6) ?
C12 N1 C2 C1 . . . . -41.9(7) ?
C5 N1 C2 C1 . . . . 172.8(5) ?
C12 N1 C2 C3 . . . . 140.7(5) ?
C5 N1 C2 C3 . . . . -4.6(6) ?
C1 C2 C3 C4 . . . . 170.9(6) ?
N1 C2 C3 C4 . . . . -12.1(6) ?
C1 C2 C3 C8 . . . . 52.0(9) ?
N1 C2 C3 C8 . . . . -130.9(5) ?
C1 C2 C3 C10 . . . . -72.3(8) ?
N1 C2 C3 C10 . . . . 104.7(6) ?
C2 C3 C4 C5 . . . . 23.9(6) ?
C8 C3 C4 C5 . . . . 144.7(5) ?
C10 C3 C4 C5 . . . . -93.8(6) ?
C12 N1 C5 C6 . . . . -5.8(8) ?
C2 N1 C5 C6 . . . . 138.0(5) ?
C12 N1 C5 C7 . . . . 116.5(6) ?
C2 N1 C5 C7 . . . . -99.7(6) ?
C12 N1 C5 C4 . . . . -124.8(5) ?
C2 N1 C5 C4 . . . . 19.0(6) ?
C3 C4 C5 N1 . . . . -26.7(6) ?
C3 C4 C5 C6 . . . . -146.6(5) ?
C3 C4 C5 C7 . . . . 91.6(6) ?
C2 C3 C8 C9 . . . . 178.9(6) ?
C4 C3 C8 C9 . . . . 64.6(7) ?
C10 C3 C8 C9 . . . . -56.5(7) ?
C2 C3 C10 C11 . . . . 71.1(7) ?
C4 C3 C10 C11 . . . . -176.4(5) ?
C8 C3 C10 C11 . . . . -54.9(7) ?
C2 N1 C12 C17 . . . . 126.8(6) ?
C5 N1 C12 C17 . . . . -92.0(7) ?
C2 N1 C12 C13 . . . . -48.1(7) ?
C5 N1 C12 C13 . . . . 93.1(7) ?
C2 N1 C12 Li3 . . . . 31.4(6) ?
C5 N1 C12 Li3 . . . . 172.6(5) ?
C17 C12 C13 C14 . . . . -3.7(8) ?
N1 C12 C13 C14 . . . . 171.2(6) ?
Li3 C12 C13 C14 . . . . 64.5(6) ?
C17 C12 C13 C21 . . . . 173.4(6) ?
N1 C12 C13 C21 . . . . -11.7(9) ?
Li3 C12 C13 C21 . . . . -118.4(6) ?
C17 C12 C13 Li3 . . . . -68.2(5) ?
N1 C12 C13 Li3 . . . . 106.7(6) ?
C12 C13 C14 C15 . . . . 1.6(9) ?
C21 C13 C14 C15 . . . . -175.7(6) ?
Li3 C13 C14 C15 . . . . 70.2(6) ?
C12 C13 C14 Li3 . . . . -68.5(6) ?
C21 C13 C14 Li3 . . . . 114.2(6) ?
C13 C14 C15 C16 . . . . 1.5(10) ?
Li3 C14 C15 C16 . . . . 68.2(6) ?
C13 C14 C15 Li3 . . . . -66.7(6) ?
C14 C15 C16 C17 . . . . -2.4(10) ?
Li3 C15 C16 C17 . . . . 57.7(6) ?
C15 C16 C17 C12 . . . . 0.3(9) ?
C15 C16 C17 C18 . . . . -176.7(6) ?
C13 C12 C17 C16 . . . . 2.8(8) ?
N1 C12 C17 C16 . . . . -172.4(5) ?
Li3 C12 C17 C16 . . . . -57.7(6) ?
C13 C12 C17 C18 . . . . 179.7(5) ?
N1 C12 C17 C18 . . . . 4.5(8) ?
Li3 C12 C17 C18 . . . . 119.2(6) ?
C16 C17 C18 C19 . . . . 55.7(7) ?
C12 C17 C18 C19 . . . . -121.2(6) ?
C16 C17 C18 C20 . . . . -67.3(7) ?
C12 C17 C18 C20 . . . . 115.8(6) ?
C14 C13 C21 C22 . . . . 57.5(8) ?
C12 C13 C21 C22 . . . . -119.7(6) ?
Li3 C13 C21 C22 . . . . 142.3(5) ?
C14 C13 C21 C23 . . . . -67.5(7) ?
C12 C13 C21 C23 . . . . 115.3(7) ?
Li3 C13 C21 C23 . . . . 17.3(7) ?
Li4 O4 C24 C25 . . . . 110.5(7) ?
Li6 O4 C24 C25 . . . . -145.3(6) ?
Li4 O4 C24 O3 . . . . -73.4(7) ?
Li6 O4 C24 O3 . . . . 30.7(5) ?
Li2 O3 C24 O4 . . . . 144.0(6) ?
Li1 O3 C24 O4 . . . . 41.0(6) ?
Li6 O3 C24 O4 . . . . -29.8(5) ?
Li2 O3 C24 C25 . . . . -40.0(9) ?
Li1 O3 C24 C25 . . . . -142.9(6) ?
Li6 O3 C24 C25 . . . . 146.3(6) ?
O4 C24 C25 N2 . . . . 173.7(5) ?
O3 C24 C25 N2 . . . . -1.9(9) ?
O4 C24 C25 C26 . . . . -2.3(9) ?
O3 C24 C25 C26 . . . . -177.9(5) ?
C35 N2 C25 C24 . . . . 31.8(8) ?
C28 N2 C25 C24 . . . . -176.2(5) ?
C35 N2 C25 C26 . . . . -151.6(5) ?
C28 N2 C25 C26 . . . . 0.4(6) ?
C24 C25 C26 C27 . . . . -167.4(6) ?
N2 C25 C26 C27 . . . . 16.1(6) ?
C24 C25 C26 C33 . . . . -49.7(8) ?
N2 C25 C26 C33 . . . . 133.8(5) ?
C24 C25 C26 C31 . . . . 75.7(7) ?
N2 C25 C26 C31 . . . . -100.8(6) ?
C25 C26 C27 C28 . . . . -26.9(6) ?
C33 C26 C27 C28 . . . . -146.6(5) ?
C31 C26 C27 C28 . . . . 93.2(6) ?
C35 N2 C28 C29 . . . . 14.8(8) ?
C25 N2 C28 C29 . . . . -137.5(6) ?
C35 N2 C28 C27 . . . . 135.7(5) ?
C25 N2 C28 C27 . . . . -16.6(6) ?
C35 N2 C28 C30 . . . . -106.4(6) ?
C25 N2 C28 C30 . . . . 101.3(6) ?
C26 C27 C28 N2 . . . . 27.0(6) ?
C26 C27 C28 C29 . . . . 148.9(5) ?
C26 C27 C28 C30 . . . . -91.3(6) ?
C27 C26 C31 C32 . . . . 171.4(6) ?
C25 C26 C31 C32 . . . . -75.4(8) ?
C33 C26 C31 C32 . . . . 51.4(8) ?
C27 C26 C33 C34 . . . . -59.7(8) ?
C25 C26 C33 C34 . . . . -173.1(6) ?
C31 C26 C33 C34 . . . . 59.7(8) ?
C25 N2 C35 C40 . . . . 62.9(7) ?
C28 N2 C35 C40 . . . . -86.4(7) ?
C25 N2 C35 C36 . . . . -116.8(6) ?
C28 N2 C35 C36 . . . . 93.9(7) ?
C25 N2 C35 Li2 . . . . -24.1(7) ?
C28 N2 C35 Li2 . . . . -173.4(5) ?
N2 C35 C36 C37 . . . . -179.3(5) ?
C40 C35 C36 C37 . . . . 1.0(8) ?
Li2 C35 C36 C37 . . . . 64.8(6) ?
N2 C35 C36 C44 . . . . 2.8(8) ?
C40 C35 C36 C44 . . . . -176.9(5) ?
Li2 C35 C36 C44 . . . . -113.1(6) ?
N2 C35 C36 Li2 . . . . 115.8(5) ?
C40 C35 C36 Li2 . . . . -63.9(5) ?
C35 C36 C37 C38 . . . . -0.6(9) ?
C44 C36 C37 C38 . . . . 177.4(6) ?
Li2 C36 C37 C38 . . . . 58.2(6) ?
C35 C36 C37 Li2 . . . . -58.8(5) ?
C44 C36 C37 Li2 . . . . 119.2(6) ?
C36 C37 C38 C39 . . . . -0.9(9) ?
Li2 C37 C38 C39 . . . . 54.4(6) ?
C36 C37 C38 Li2 . . . . -55.4(6) ?
C37 C38 C39 C40 . . . . 2.0(9) ?
Li2 C38 C39 C40 . . . . 59.9(6) ?
C37 C38 C39 Li2 . . . . -57.8(6) ?
C38 C39 C40 C35 . . . . -1.6(9) ?
Li2 C39 C40 C35 . . . . 64.6(5) ?
C38 C39 C40 C41 . . . . -179.9(5) ?
Li2 C39 C40 C41 . . . . -113.7(5) ?
C38 C39 C40 Li2 . . . . -66.2(6) ?
N2 C35 C40 C39 . . . . -179.6(5) ?
C36 C35 C40 C39 . . . . 0.1(8) ?
Li2 C35 C40 C39 . . . . -67.2(5) ?
N2 C35 C40 C41 . . . . -1.4(9) ?
C36 C35 C40 C41 . . . . 178.3(5) ?
Li2 C35 C40 C41 . . . . 111.0(6) ?
N2 C35 C40 Li2 . . . . -112.4(5) ?
C36 C35 C40 Li2 . . . . 67.3(5) ?
C39 C40 C41 C42 . . . . 72.7(6) ?
C35 C40 C41 C42 . . . . -105.5(6) ?
Li2 C40 C41 C42 . . . . -18.0(7) ?
C39 C40 C41 C43 . . . . -51.2(7) ?
C35 C40 C41 C43 . . . . 130.6(6) ?
Li2 C40 C41 C43 . . . . -141.9(5) ?
C37 C36 C44 C45 . . . . 63.8(8) ?
C35 C36 C44 C45 . . . . -118.3(7) ?
Li2 C36 C44 C45 . . . . 159.7(6) ?
C37 C36 C44 C46 . . . . -59.5(8) ?
C35 C36 C44 C46 . . . . 118.4(7) ?
Li2 C36 C44 C46 . . . . 36.4(8) ?
Li3 O6 C47 O5 . . . . -59.5(7) ?
Li6 O6 C47 O5 . . . . 84.9(5) ?
Li1 O6 C47 O5 . . . . 15.3(5) ?
Li3 O6 C47 C48 . . . . 126.4(6) ?
Li6 O6 C47 C48 . . . . -89.2(6) ?
Li1 O6 C47 C48 . . . . -158.9(6) ?
Li5 O5 C47 O6 . . . . 60.4(6) ?
Li4 O5 C47 O6 . . . . -118.5(5) ?
Li1 O5 C47 O6 . . . . -17.2(6) ?
Li5 O5 C47 C48 . . . . -125.1(6) ?
Li4 O5 C47 C48 . . . . 55.9(6) ?
Li1 O5 C47 C48 . . . . 157.3(6) ?
O6 C47 C48 N3 . . . . 167.0(5) ?
O5 C47 C48 N3 . . . . -6.9(8) ?
O6 C47 C48 C49 . . . . 3.2(9) ?
O5 C47 C48 C49 . . . . -170.7(5) ?
C58 N3 C48 C47 . . . . 58.5(7) ?
C51 N3 C48 C47 . . . . -156.3(5) ?
C58 N3 C48 C49 . . . . -135.1(5) ?
C51 N3 C48 C49 . . . . 10.1(6) ?
C47 C48 C49 C56 . . . . 52.8(8) ?
N3 C48 C49 C56 . . . . -112.3(5) ?
C47 C48 C49 C50 . . . . 172.4(6) ?
N3 C48 C49 C50 . . . . 7.4(6) ?
C47 C48 C49 C54 . . . . -72.6(8) ?
N3 C48 C49 C54 . . . . 122.4(5) ?
C56 C49 C50 C51 . . . . 95.0(6) ?
C48 C49 C50 C51 . . . . -22.4(6) ?
C54 C49 C50 C51 . . . . -143.5(5) ?
C58 N3 C51 C53 . . . . 3.1(8) ?
C48 N3 C51 C53 . . . . -143.5(5) ?
C58 N3 C51 C50 . . . . 123.1(5) ?
C48 N3 C51 C50 . . . . -23.5(6) ?
C58 N3 C51 C52 . . . . -118.2(6) ?
C48 N3 C51 C52 . . . . 95.2(6) ?
C49 C50 C51 N3 . . . . 29.0(6) ?
C49 C50 C51 C53 . . . . 150.2(5) ?
C49 C50 C51 C52 . . . . -89.3(6) ?
C56 C49 C54 C55 . . . . -53.5(8) ?
C48 C49 C54 C55 . . . . 71.5(8) ?
C50 C49 C54 C55 . . . . -176.6(6) ?
C48 C49 C56 C57 . . . . 173.1(6) ?
C50 C49 C56 C57 . . . . 60.6(8) ?
C54 C49 C56 C57 . . . . -58.8(8) ?
C48 N3 C58 C63 . . . . -132.0(5) ?
C51 N3 C58 C63 . . . . 86.8(6) ?
C48 N3 C58 C59 . . . . 48.2(8) ?
C51 N3 C58 C59 . . . . -93.0(7) ?
C63 C58 C59 C60 . . . . 3.4(8) ?
N3 C58 C59 C60 . . . . -176.8(5) ?
C63 C58 C59 C67 . . . . -176.9(5) ?
N3 C58 C59 C67 . . . . 3.0(9) ?
C58 C59 C60 C61 . . . . -5.5(9) ?
C67 C59 C60 C61 . . . . 174.7(6) ?
C59 C60 C61 C62 . . . . 3.7(10) ?
C60 C61 C62 C63 . . . . 0.4(10) ?
C61 C62 C63 C58 . . . . -2.4(9) ?
C61 C62 C63 C64 . . . . 175.1(6) ?
C59 C58 C63 C62 . . . . 0.5(8) ?
N3 C58 C63 C62 . . . . -179.4(5) ?
C59 C58 C63 C64 . . . . -176.8(5) ?
N3 C58 C63 C64 . . . . 3.3(8) ?
C62 C63 C64 C65 . . . . -64.3(7) ?
C58 C63 C64 C65 . . . . 113.0(6) ?
C62 C63 C64 C66 . . . . 59.3(8) ?
C58 C63 C64 C66 . . . . -123.3(7) ?
C60 C59 C67 C68 . . . . 75.8(7) ?
C58 C59 C67 C68 . . . . -104.0(7) ?
C60 C59 C67 C69 . . . . -47.4(7) ?
C58 C59 C67 C69 . . . . 132.9(6) ?
C73 O7 C70 C71 . . . . 16.8(8) ?
Li5 O7 C70 C71 . . . . -134.3(6) ?
O7 C70 C71 C72 . . . . -33.6(7) ?
C70 C71 C72 C73 . . . . 36.3(8) ?
C70 O7 C73 C72 . . . . 6.3(9) ?
Li5 O7 C73 C72 . . . . 154.9(6) ?
C71 C72 C73 O7 . . . . -26.8(9) ?
C77 O8 C74 C75 . . . . -36.8(8) ?
Li6 O8 C74 C75 . . . . 147.5(7) ?
C77 O8 C74 C75A . . . . 14.1(18) ?
Li6 O8 C74 C75A . . . . -161.7(18) ?
C74 O8 C77 C76 . . . . 18.6(8) ?
Li6 O8 C77 C76 . . . . -165.2(6) ?
C75 C76 C77 O8 . . . . 7.4(9) ?
C75A C76 C77 O8 . . . . -40.6(16) ?
C77 C76 C75 C74 . . . . -28.7(9) ?
O8 C74 C75 C76 . . . . 40.1(8) ?
O8 C74 C75A C76 . . . . -38.(2) ?
C77 C76 C75A C74 . . . . 45.8(19) ?
